data_7111425
loop_
_publ_author_name
'Femoni, Cristina'
'Iapalucci, M. Carmela'
'Longoni, Giuliano'
'Svensson, Per H.'

_publ_section_title
;
 New high-nuclearity Ni?Pt carbonyl clusters: synthesis and X-ray
 structure of the ordered [HNi24Pt17(CO)46]5? and the substitutionally
 Ni/Pt disordered [Ni32Pt24(CO)56]6? cluster anions
;
_journal_issue 20
_journal_name_full 'Chemical Communications'
_journal_page_first 2274
_journal_page_last 2275
_journal_paper_doi 10.1039/b409522g
_journal_year 2004
_chemical_formula_sum 'C154 H220 N6 Ni32 O56 Pt24'
_chemical_formula_weight 9612.24
_chemical_name_systematic
;
?
;
_space_group_IT_number 148
_symmetry_cell_setting trigonal
_symmetry_space_group_name_Hall '-R 3'
_symmetry_space_group_name_H-M 'R -3 :H'
_atom_sites_solution_hydrogens geom
_atom_sites_solution_primary direct
_atom_sites_solution_secondary difmap
_audit_creation_method SHELXL-97
_cell_angle_alpha 90.00
_cell_angle_beta 90.00
_cell_angle_gamma 120.00
_cell_formula_units_Z 3
_cell_length_a 29.477(3)
_cell_length_b 29.477(3)
_cell_length_c 22.178(4)
_cell_measurement_reflns_used 991
_cell_measurement_temperature 293(2)
_cell_measurement_theta_max 24.9385
_cell_measurement_theta_min 2.301
_cell_volume 16689(4)
_computing_structure_refinement 'SHELXL-97 (Sheldrick, 1997)'
_computing_structure_solution 'SHELXS-97 (Sheldrick, 1990)'
_diffrn_ambient_temperature 293(2)
_diffrn_measured_fraction_theta_full 0.999
_diffrn_measured_fraction_theta_max 0.999
_diffrn_measurement_device_type 'CCD Area Detector'
_diffrn_measurement_method 'phi and omega scans'
_diffrn_radiation_monochromator graphite
_diffrn_radiation_source 'fine-focus sealed tube'
_diffrn_radiation_type MoK\a
_diffrn_radiation_wavelength 0.71073
_diffrn_reflns_av_R_equivalents 0.2498
_diffrn_reflns_av_sigmaI/netI 0.1335
_diffrn_reflns_limit_h_max 35
_diffrn_reflns_limit_h_min -35
_diffrn_reflns_limit_k_max 35
_diffrn_reflns_limit_k_min -35
_diffrn_reflns_limit_l_max 26
_diffrn_reflns_limit_l_min -26
_diffrn_reflns_number 49691
_diffrn_reflns_theta_full 24.99
_diffrn_reflns_theta_max 24.99
_diffrn_reflns_theta_min 1.22
_exptl_absorpt_coefficient_mu 17.712
_exptl_absorpt_correction_T_max 0.070
_exptl_absorpt_correction_T_min 0.052
_exptl_absorpt_correction_type empirical
_exptl_crystal_colour black
_exptl_crystal_density_diffrn 2.869
_exptl_crystal_density_method 'not measured'
_exptl_crystal_description prismatic
_exptl_crystal_F_000 13206
_exptl_crystal_size_max 0.20
_exptl_crystal_size_mid 0.15
_exptl_crystal_size_min 0.15
_refine_diff_density_max 2.367
_refine_diff_density_min -2.883
_refine_diff_density_rms 0.321
_refine_ls_extinction_method none
_refine_ls_goodness_of_fit_ref 0.810
_refine_ls_hydrogen_treatment mixed
_refine_ls_matrix_type full
_refine_ls_number_parameters 411
_refine_ls_number_reflns 6528
_refine_ls_number_restraints 177
_refine_ls_restrained_S_all 0.808
_refine_ls_R_factor_all 0.2363
_refine_ls_R_factor_gt 0.0655
_refine_ls_shift/su_max 0.001
_refine_ls_shift/su_mean 0.000
_refine_ls_structure_factor_coef Fsqd
_refine_ls_weighting_details 'calc w=1/[\s^2^(Fo^2^)+(0.0965P)^2^+0.0000P] where P=(Fo^2^+2Fc^2^)/3'
_refine_ls_weighting_scheme calc
_refine_ls_wR_factor_gt 0.1613
_refine_ls_wR_factor_ref 0.2012
_reflns_number_gt 2081
_reflns_number_total 6528
_reflns_threshold_expression >2sigma(I)
_cod_data_source_file b409522gsup1.cif
_cod_data_source_block prova2
_cod_depositor_comments
;
The following automatic conversions were performed:

'_symmetry_cell_setting' value 'Trigonal' changed to 'trigonal'
according to /home/saulius/struct/CIF-dictionaries/cif_core.dic
dictionary named 'cif_core.dic' version 2.4.2 from 2011-04-26.

Automatic conversion script
Id: cif_fix_values 1891 2012-01-12 08:04:46Z andrius 
;
_cod_original_cell_volume 16689(3)
_cod_original_sg_symbol_H-M R-3
_cod_database_code 7111425

loop_
_symmetry_equiv_pos_as_xyz
'x, y, z'
'-y, x-y, z'
'-x+y, -x, z'
'x+2/3, y+1/3, z+1/3'
'-y+2/3, x-y+1/3, z+1/3'
'-x+y+2/3, -x+1/3, z+1/3'
'x+1/3, y+2/3, z+2/3'
'-y+1/3, x-y+2/3, z+2/3'
'-x+y+1/3, -x+2/3, z+2/3'
'-x, -y, -z'
'y, -x+y, -z'
'x-y, x, -z'
'-x+2/3, -y+1/3, -z+1/3'
'y+2/3, -x+y+1/3, -z+1/3'
'x-y+2/3, x+1/3, -z+1/3'
'-x+1/3, -y+2/3, -z+2/3'
'y+1/3, -x+y+2/3, -z+2/3'
'x-y+1/3, x+2/3, -z+2/3'

loop_
_atom_site_label
_atom_site_type_symbol
_atom_site_fract_x
_atom_site_fract_y
_atom_site_fract_z
_atom_site_U_iso_or_equiv
_atom_site_adp_type
_atom_site_occupancy
_atom_site_symmetry_multiplicity
_atom_site_calc_flag
_atom_site_refinement_flags
_atom_site_disorder_group
Pt9 Pt 0.79012(6) 0.41866(6) 0.38187(8) 0.0382(7) Uani 0.324(2) 1 d P 1
Pt10 Pt 0.70767(8) 0.31589(9) 0.57976(10) 0.0700(7) Uani 0.343(2) 1 d P 1
Ni9 Ni 0.79012(6) 0.41866(6) 0.38187(8) 0.0382(7) Uani 0.68 1 d P 2
Ni10 Ni 0.70767(8) 0.31589(9) 0.57976(10) 0.0700(7) Uani 0.66 1 d P 2
Pt1 Pt 0.72790(3) 0.37555(3) 0.28322(4) 0.0381(3) Uani 1 1 d . .
Pt2 Pt 0.74731(4) 0.43750(4) 0.48086(5) 0.0530(4) Uani 1 1 d D .
Pt3 Pt 0.77078(4) 0.35661(4) 0.48082(5) 0.0526(4) Uani 1 1 d . .
Pt8 Pt 0.6667 0.3333 0.18308(8) 0.0415(4) Uani 1 3 d S .
Ni4 Ni 0.80111(12) 0.47546(12) 0.28774(15) 0.0494(10) Uani 1 1 d . .
Ni5 Ni 0.76408(12) 0.49129(12) 0.37820(16) 0.0509(10) Uani 1 1 d . .
Ni6 Ni 0.72213(13) 0.51125(13) 0.46063(17) 0.0597(10) Uani 1 1 d . .
Ni7 Ni 0.7877(2) 0.4171(2) 0.5705(3) 0.1222(19) Uani 1 1 d D .
C1 C 0.8064(11) 0.4852(10) 0.5316(10) 0.077(7) Uani 1 1 d DU .
O1 O 0.8382(8) 0.5269(7) 0.5403(8) 0.094(6) Uani 1 1 d DU .
C2 C 0.7840(11) 0.5536(11) 0.4152(15) 0.084(7) Uani 1 1 d U .
O2 O 0.8188(8) 0.5983(8) 0.4144(10) 0.098(6) Uani 1 1 d U .
C3 C 0.8667(10) 0.5212(11) 0.2516(15) 0.074(6) Uani 1 1 d U .
O3 O 0.8996(7) 0.5610(7) 0.2505(10) 0.087(6) Uani 1 1 d U .
C4 C 0.8292(12) 0.3864(12) 0.5302(17) 0.106(8) Uani 1 1 d U .
O4 O 0.8684(9) 0.3963(9) 0.5472(12) 0.122(8) Uani 1 1 d U .
C5 C 0.8308(10) 0.4978(11) 0.3737(13) 0.071(6) Uani 1 1 d U .
O5 O 0.8743(7) 0.5274(8) 0.3894(9) 0.080(5) Uani 1 1 d U .
C6 C 0.8539(13) 0.4139(13) 0.3776(16) 0.096(8) Uani 1 1 d U .
O6 O 0.8972(8) 0.4431(9) 0.3909(10) 0.100(6) Uani 1 1 d U .
C7 C 0.6667 0.3333 0.622(3) 0.131(14) Uani 1 3 d SU .
O7 O 0.6667 0.3333 0.6815(18) 0.130(13) Uani 1 3 d SU .
C8 C 0.7375(15) 0.5492(13) 0.5384(19) 0.106(8) Uani 1 1 d U .
O8 O 0.7452(10) 0.5727(9) 0.5727(12) 0.117(8) Uani 1 1 d U .
C9 C 0.8151(19) 0.4383(19) 0.642(2) 0.190(13) Uani 1 1 d U .
O9 O 0.8366(12) 0.4538(12) 0.6869(15) 0.198(12) Uani 1 1 d U .
C10 C 0.7436(18) 0.3028(17) 0.6299(16) 0.136(10) Uani 1 1 d U .
O10 O 0.7655(11) 0.2932(11) 0.6655(11) 0.149(9) Uani 1 1 d U .
N1 N 0.0244(10) 0.6900(10) 0.7746(14) 0.129(5) Uani 1 1 d DU .
C100 C 0.0526(11) 0.7294(13) 0.8229(15) 0.123(5) Uani 1 1 d DU .
H10A H 0.0325 0.7173 0.8600 0.147 Uiso 1 1 calc R .
H10B H 0.0547 0.7622 0.8117 0.147 Uiso 1 1 calc R .
C101 C 0.1080(11) 0.7393(13) 0.8348(16) 0.122(5) Uani 1 1 d DU .
H10C H 0.1070 0.7064 0.8425 0.146 Uiso 1 1 calc R .
H10D H 0.1300 0.7556 0.7998 0.146 Uiso 1 1 calc R .
C102 C 0.1301(13) 0.7751(13) 0.8893(14) 0.122(6) Uani 1 1 d DU .
H10E H 0.1679 0.7911 0.8880 0.146 Uiso 1 1 calc R .
H10F H 0.1221 0.8031 0.8844 0.146 Uiso 1 1 calc R .
C103 C 0.1125(14) 0.7525(13) 0.9510(15) 0.130(8) Uani 1 1 d DU .
H10G H 0.1297 0.7796 0.9806 0.196 Uiso 1 1 calc R .
H10H H 0.1212 0.7256 0.9577 0.196 Uiso 1 1 calc R .
H10I H 0.0752 0.7378 0.9542 0.196 Uiso 1 1 calc R .
C104 C 0.0243(15) 0.6406(12) 0.7851(16) 0.139(5) Uani 1 1 d DU .
H10J H 0.0602 0.6479 0.7822 0.166 Uiso 1 1 calc R .
H10K H 0.0048 0.6167 0.7526 0.166 Uiso 1 1 calc R .
C105 C 0.0015(16) 0.6118(13) 0.8454(16) 0.149(6) Uani 1 1 d DU .
H10L H -0.0253 0.6191 0.8599 0.179 Uiso 1 1 calc R .
H10M H 0.0289 0.6236 0.8756 0.179 Uiso 1 1 calc R .
C106 C -0.0226(16) 0.5520(13) 0.8342(18) 0.158(7) Uani 1 1 d DU .
H10N H -0.0539 0.5372 0.8093 0.190 Uiso 1 1 calc R .
H10O H 0.0024 0.5429 0.8181 0.190 Uiso 1 1 calc R .
C107 C -0.0345(17) 0.5385(16) 0.9018(18) 0.182(10) Uani 1 1 d DU .
H10P H -0.0242 0.5135 0.9132 0.273 Uiso 1 1 calc R .
H10Q H -0.0714 0.5238 0.9088 0.273 Uiso 1 1 calc R .
H10R H -0.0154 0.5697 0.9254 0.273 Uiso 1 1 calc R .
C108 C -0.0311(11) 0.6792(14) 0.7761(16) 0.133(5) Uani 1 1 d DU .
H10S H -0.0308 0.7121 0.7731 0.159 Uiso 1 1 calc R .
H10T H -0.0465 0.6635 0.8146 0.159 Uiso 1 1 calc R .
C109 C -0.0657(12) 0.6427(14) 0.7253(16) 0.139(6) Uani 1 1 d DU .
H10U H -0.0641 0.6106 0.7262 0.167 Uiso 1 1 calc R .
H10V H -0.0520 0.6595 0.6867 0.167 Uiso 1 1 calc R .
C110 C -0.1242(12) 0.6289(15) 0.7312(17) 0.143(6) Uani 1 1 d DU .
H11A H -0.1381 0.6121 0.7698 0.172 Uiso 1 1 calc R .
H11B H -0.1261 0.6607 0.7296 0.172 Uiso 1 1 calc R .
C111 C -0.1571(15) 0.5919(15) 0.6799(16) 0.158(9) Uani 1 1 d DU .
H11C H -0.1926 0.5849 0.6830 0.237 Uiso 1 1 calc R .
H11D H -0.1567 0.5596 0.6830 0.237 Uiso 1 1 calc R .
H11E H -0.1427 0.6081 0.6418 0.237 Uiso 1 1 calc R .
C112 C 0.0525(14) 0.7063(12) 0.7172(15) 0.128(5) Uani 1 1 d DU .
H11F H 0.0345 0.6787 0.6876 0.154 Uiso 1 1 calc R .
H11G H 0.0875 0.7118 0.7224 0.154 Uiso 1 1 calc R .
C113 C 0.0558(15) 0.7573(13) 0.6942(15) 0.133(6) Uani 1 1 d DU .
H11H H 0.0211 0.7532 0.6905 0.160 Uiso 1 1 calc R .
H11I H 0.0765 0.7862 0.7213 0.160 Uiso 1 1 calc R .
C114 C 0.0822(15) 0.7668(11) 0.6324(16) 0.139(6) Uani 1 1 d DU .
H11J H 0.1148 0.7663 0.6342 0.167 Uiso 1 1 calc R .
H11K H 0.0593 0.7421 0.6023 0.167 Uiso 1 1 calc R .
C115 C 0.0910(14) 0.8210(11) 0.6221(11) 0.160(9) Uani 1 1 d DU .
H11L H 0.1093 0.8344 0.5847 0.240 Uiso 1 1 calc R .
H11M H 0.1115 0.8434 0.6546 0.240 Uiso 1 1 calc R .
H11N H 0.0578 0.8197 0.6205 0.240 Uiso 1 1 calc R .
C200 C 0.0079(14) 0.0501(11) 0.4815(11) 0.14(5) Uiso 0.33 1 d PRD .
H20A H 0.0065 0.0409 0.4393 0.162 Uiso 0.33 1 calc PR .
H20B H 0.0135 0.0853 0.4853 0.162 Uiso 0.33 1 calc PR .

loop_
_atom_site_aniso_label
_atom_site_aniso_U_11
_atom_site_aniso_U_22
_atom_site_aniso_U_33
_atom_site_aniso_U_23
_atom_site_aniso_U_13
_atom_site_aniso_U_12
Pt9 0.0292(11) 0.0287(11) 0.0562(15) -0.0019(9) -0.0025(9) 0.0139(8)
Pt10 0.0661(15) 0.0658(15) 0.0783(16) 0.0054(13) -0.0021(13) 0.0332(13)
Ni9 0.0292(11) 0.0287(11) 0.0562(15) -0.0019(9) -0.0025(9) 0.0139(8)
Ni10 0.0661(15) 0.0658(15) 0.0783(16) 0.0054(13) -0.0021(13) 0.0332(13)
Pt1 0.0267(5) 0.0276(5) 0.0589(6) 0.0006(5) 0.0010(5) 0.0128(5)
Pt2 0.0422(6) 0.0427(6) 0.0726(9) -0.0101(6) -0.0068(6) 0.0200(5)
Pt3 0.0419(6) 0.0444(7) 0.0709(9) -0.0023(6) -0.0085(6) 0.0212(5)
Pt8 0.0347(6) 0.0347(6) 0.0549(12) 0.000 0.000 0.0174(3)
Ni4 0.0372(19) 0.0371(19) 0.074(3) 0.0019(17) 0.0035(17) 0.0184(16)
Ni5 0.0341(19) 0.0329(18) 0.081(3) -0.0051(17) -0.0038(18) 0.0136(15)
Ni6 0.045(2) 0.044(2) 0.094(3) -0.010(2) -0.004(2) 0.0247(18)
Ni7 0.108(4) 0.123(4) 0.137(5) -0.028(4) -0.029(3) 0.058(3)
C1 0.084(16) 0.040(12) 0.110(15) -0.040(13) -0.029(13) 0.034(12)
O1 0.090(15) 0.059(11) 0.113(14) -0.042(12) -0.030(12) 0.022(11)
C2 0.061(15) 0.062(14) 0.134(16) -0.031(15) -0.003(14) 0.034(11)
O2 0.068(13) 0.074(13) 0.139(15) -0.032(14) -0.004(13) 0.026(11)
C3 0.027(11) 0.052(13) 0.145(16) 0.024(14) 0.030(13) 0.021(9)
O3 0.039(10) 0.056(12) 0.147(15) 0.021(13) 0.026(11) 0.010(8)
C4 0.091(17) 0.083(14) 0.19(2) -0.075(14) -0.085(16) 0.078(14)
O4 0.095(16) 0.102(14) 0.19(2) -0.071(13) -0.093(15) 0.064(14)
C5 0.047(12) 0.075(15) 0.093(15) -0.022(12) -0.021(12) 0.031(12)
O5 0.058(11) 0.086(14) 0.103(13) -0.019(11) -0.011(11) 0.040(11)
C6 0.078(16) 0.099(19) 0.122(17) 0.011(15) -0.036(16) 0.053(15)
O6 0.081(15) 0.101(18) 0.126(16) 0.011(14) -0.025(15) 0.051(14)
C7 0.16(2) 0.16(2) 0.07(2) 0.000 0.000 0.080(10)
O7 0.16(2) 0.16(2) 0.07(2) 0.000 0.000 0.081(10)
C8 0.127(17) 0.069(17) 0.17(3) -0.047(14) -0.023(18) 0.082(16)
O8 0.137(16) 0.075(16) 0.17(3) -0.054(13) -0.017(17) 0.074(15)
C9 0.17(3) 0.18(3) 0.18(3) -0.10(2) -0.14(2) 0.06(2)
O9 0.18(3) 0.18(2) 0.19(3) -0.09(2) -0.14(2) 0.06(2)
C10 0.19(3) 0.18(2) 0.07(2) 0.011(18) -0.034(17) 0.12(2)
O10 0.20(3) 0.19(2) 0.077(18) 0.016(16) -0.038(16) 0.11(2)
N1 0.120(9) 0.118(9) 0.177(12) -0.026(8) 0.017(8) 0.081(8)
C100 0.116(9) 0.113(10) 0.174(12) -0.022(8) 0.018(9) 0.083(9)
C101 0.115(10) 0.111(10) 0.172(13) -0.018(9) 0.017(9) 0.081(9)
C102 0.116(10) 0.110(11) 0.172(14) -0.016(10) 0.017(10) 0.080(10)
C103 0.117(13) 0.117(14) 0.173(16) -0.014(13) 0.017(13) 0.071(12)
C104 0.128(9) 0.124(10) 0.180(12) -0.026(9) 0.020(9) 0.075(9)
C105 0.138(10) 0.130(11) 0.184(13) -0.024(10) 0.022(10) 0.071(10)
C106 0.146(11) 0.136(11) 0.188(14) -0.023(11) 0.024(11) 0.068(11)
C107 0.169(14) 0.149(15) 0.202(17) -0.024(14) 0.026(14) 0.060(14)
C108 0.120(9) 0.122(10) 0.179(12) -0.032(8) 0.012(9) 0.078(9)
C109 0.122(10) 0.127(11) 0.184(13) -0.035(9) 0.009(10) 0.074(10)
C110 0.124(11) 0.130(11) 0.186(14) -0.038(10) 0.005(10) 0.071(10)
C111 0.130(14) 0.136(15) 0.195(16) -0.045(13) -0.006(14) 0.058(13)
C112 0.122(9) 0.117(10) 0.178(12) -0.028(9) 0.019(9) 0.083(9)
C113 0.127(10) 0.119(10) 0.180(13) -0.028(10) 0.020(9) 0.081(10)
C114 0.131(11) 0.123(11) 0.183(14) -0.026(11) 0.022(10) 0.077(10)
C115 0.147(14) 0.135(14) 0.192(16) -0.022(14) 0.025(13) 0.065(13)

loop_
_atom_type_symbol
_atom_type_description
_atom_type_scat_dispersion_real
_atom_type_scat_dispersion_imag
_atom_type_scat_source
C C 0.0033 0.0016 'International Tables Vol C Tables 4.2.6.8 and 6.1.1.4'
N N 0.0061 0.0033 'International Tables Vol C Tables 4.2.6.8 and 6.1.1.4'
O O 0.0106 0.0060 'International Tables Vol C Tables 4.2.6.8 and 6.1.1.4'
Ni Ni 0.3393 1.1124 'International Tables Vol C Tables 4.2.6.8 and 6.1.1.4'
Pt Pt -1.7033 8.3905 'International Tables Vol C Tables 4.2.6.8 and 6.1.1.4'
H H 0.0000 0.0000 'International Tables Vol C Tables 4.2.6.8 and 6.1.1.4'

loop_
_geom_angle_atom_site_label_1
_geom_angle_atom_site_label_2
_geom_angle_atom_site_label_3
_geom_angle
_geom_angle_site_symmetry_1
_geom_angle_site_symmetry_3
C6 Pt9 C5 92.3(13) . .
C6 Pt9 Ni5 53.8(11) . 17
C5 Pt9 Ni5 99.5(8) . 17
C6 Pt9 Ni4 101.1(10) . .
C5 Pt9 Ni4 51.3(8) . .
Ni5 Pt9 Ni4 66.12(11) 17 .
C6 Pt9 Ni4 45.9(10) . 17
C5 Pt9 Ni4 138.0(8) . 17
Ni5 Pt9 Ni4 56.16(11) 17 17
Ni4 Pt9 Ni4 122.23(9) . 17
C6 Pt9 Ni5 138.1(10) . .
C5 Pt9 Ni5 45.7(7) . .
Ni5 Pt9 Ni5 121.89(9) 17 .
Ni4 Pt9 Ni5 55.86(11) . .
Ni4 Pt9 Ni5 174.69(13) 17 .
C6 Pt9 Pt2 127.8(11) . .
C5 Pt9 Pt2 84.6(8) . .
Ni5 Pt9 Pt2 175.72(10) 17 .
Ni4 Pt9 Pt2 115.99(10) . .
Ni4 Pt9 Pt2 121.43(10) 17 .
Ni5 Pt9 Pt2 60.14(9) . .
C6 Pt9 Pt1 112.0(11) . .
C5 Pt9 Pt1 109.7(8) . .
Ni5 Pt9 Pt1 59.36(8) 17 .
Ni4 Pt9 Pt1 59.52(8) . .
Ni4 Pt9 Pt1 87.64(9) 17 .
Ni5 Pt9 Pt1 87.26(9) . .
Pt2 Pt9 Pt1 118.00(7) . .
C6 Pt9 Pt3 83.0(10) . .
C5 Pt9 Pt3 130.4(8) . .
Ni5 Pt9 Pt3 115.95(10) 17 .
Ni4 Pt9 Pt3 175.71(10) . .
Ni4 Pt9 Pt3 59.80(9) 17 .
Ni5 Pt9 Pt3 121.73(10) . .
Pt2 Pt9 Pt3 61.68(5) . .
Pt1 Pt9 Pt3 117.81(7) . .
C6 Pt9 Pt1 163.6(10) . 18_545
C5 Pt9 Pt1 103.7(7) . 18_545
Ni5 Pt9 Pt1 118.73(10) 17 18_545
Ni4 Pt9 Pt1 86.57(9) . 18_545
Ni4 Pt9 Pt1 117.81(10) 17 18_545
Ni5 Pt9 Pt1 58.02(8) . 18_545
Pt2 Pt9 Pt1 58.51(5) . 18_545
Pt1 Pt9 Pt1 59.49(5) . 18_545
Pt3 Pt9 Pt1 89.15(6) . 18_545
C6 Pt9 Pt1 104.3(10) . 17
C5 Pt9 Pt1 162.6(7) . 17
Ni5 Pt9 Pt1 86.58(9) 17 17
Ni4 Pt9 Pt1 118.80(10) . 17
Ni4 Pt9 Pt1 58.39(8) 17 17
Ni5 Pt9 Pt1 117.43(9) . 17
Pt2 Pt9 Pt1 89.14(6) . 17
Pt1 Pt9 Pt1 59.42(5) . 17
Pt3 Pt9 Pt1 58.40(5) . 17
Pt1 Pt9 Pt1 59.44(5) 18_545 17
C10 Pt10 C7 108(2) . .
C10 Pt10 Pt8 166.2(14) . 16_655
C7 Pt10 Pt8 85.7(17) . 16_655
C10 Pt10 Pt10 132.1(15) . 3_665
C7 Pt10 Pt10 42.4(12) . 3_665
Pt8 Pt10 Pt10 59.66(5) 16_655 3_665
C10 Pt10 Pt10 130.1(14) . 2_655
C7 Pt10 Pt10 42.4(12) . 2_655
Pt8 Pt10 Pt10 59.66(5) 16_655 2_655
Pt10 Pt10 Pt10 60.000(1) 3_665 2_655
C10 Pt10 Ni7 90.1(15) . .
C7 Pt10 Ni7 93.66(18) . .
Pt8 Pt10 Ni7 87.44(13) 16_655 .
Pt10 Pt10 Ni7 121.55(14) 3_665 .
Pt10 Pt10 Ni7 61.74(14) 2_655 .
C10 Pt10 Pt3 105.0(15) . .
C7 Pt10 Pt3 134.4(12) . .
Pt8 Pt10 Pt3 62.68(6) 16_655 .
Pt10 Pt10 Pt3 122.33(5) 3_665 .
Pt10 Pt10 Pt3 92.14(9) 2_655 .
Ni7 Pt10 Pt3 55.54(13) . .
C10 Pt10 Pt2 107.0(14) . 3_665
C7 Pt10 Pt2 133.1(12) . 3_665
Pt8 Pt10 Pt2 62.41(6) 16_655 3_665
Pt10 Pt10 Pt2 90.83(8) 3_665 3_665
Pt10 Pt10 Pt2 122.07(5) 2_655 3_665
Ni7 Pt10 Pt2 116.46(14) . 3_665
Pt3 Pt10 Pt2 60.93(6) . 3_665
C10 Pt10 Ni7 93.9(15) . 3_665
C7 Pt10 Ni7 92.62(19) . 3_665
Pt8 Pt10 Ni7 86.78(13) 16_655 3_665
Pt10 Pt10 Ni7 60.54(14) 3_665 3_665
Pt10 Pt10 Ni7 120.36(14) 2_655 3_665
Ni7 Pt10 Ni7 171.1(2) . 3_665
Pt3 Pt10 Ni7 115.69(14) . 3_665
Pt2 Pt10 Ni7 54.76(13) 3_665 3_665
Ni5 Pt1 Ni4 64.62(9) 17 .
Ni5 Pt1 Pt2 60.34(8) 17 17
Ni4 Pt1 Pt2 93.03(8) . 17
Ni5 Pt1 Pt3 93.04(8) 17 18_545
Ni4 Pt1 Pt3 59.81(8) . 18_545
Pt2 Pt1 Pt3 62.15(4) 17 18_545
Ni5 Pt1 Pt9 57.34(9) 17 .
Ni4 Pt1 Pt9 57.73(9) . .
Pt2 Pt1 Pt9 117.58(5) 17 .
Pt3 Pt1 Pt9 117.43(6) 18_545 .
Ni5 Pt1 Pt8 122.06(9) 17 .
Ni4 Pt1 Pt8 121.52(9) . .
Pt2 Pt1 Pt8 61.78(4) 17 .
Pt3 Pt1 Pt8 61.79(4) 18_545 .
Pt9 Pt1 Pt8 179.12(6) . .
Ni5 Pt1 Pt1 118.67(9) 17 18_545
Ni4 Pt1 Pt1 86.71(8) . 18_545
Pt2 Pt1 Pt1 178.96(5) 17 18_545
Pt3 Pt1 Pt1 118.49(4) 18_545 18_545
Pt9 Pt1 Pt1 61.45(5) . 18_545
Pt8 Pt1 Pt1 119.19(3) . 18_545
Ni5 Pt1 Pt1 86.73(8) 17 17
Ni4 Pt1 Pt1 119.19(9) . 17
Pt2 Pt1 Pt1 118.54(4) 17 17
Pt3 Pt1 Pt1 178.94(5) 18_545 17
Pt9 Pt1 Pt1 61.60(5) . 17
Pt8 Pt1 Pt1 119.19(3) . 17
Pt1 Pt1 Pt1 60.80(4) 18_545 17
Ni5 Pt1 Pt1 176.73(8) 17 2_655
Ni4 Pt1 Pt1 117.37(8) . 2_655
Pt2 Pt1 Pt1 121.37(3) 17 2_655
Pt3 Pt1 Pt1 90.23(4) 18_545 2_655
Pt9 Pt1 Pt1 121.05(5) . 2_655
Pt8 Pt1 Pt1 59.59(3) . 2_655
Pt1 Pt1 Pt1 59.60(2) 18_545 2_655
Pt1 Pt1 Pt1 90.0 17 2_655
Ni5 Pt1 Pt1 117.90(8) 17 3_665
Ni4 Pt1 Pt1 176.60(8) . 3_665
Pt2 Pt1 Pt1 90.27(4) 17 3_665
Pt3 Pt1 Pt1 121.37(3) 18_545 3_665
Pt9 Pt1 Pt1 121.20(5) . 3_665
Pt8 Pt1 Pt1 59.59(3) . 3_665
Pt1 Pt1 Pt1 90.0 18_545 3_665
Pt1 Pt1 Pt1 59.60(2) 17 3_665
Pt1 Pt1 Pt1 60.0 2_655 3_665
Ni5 Pt1 Pt9 57.55(8) 17 17
Ni4 Pt1 Pt9 122.17(8) . 17
Pt2 Pt1 Pt9 59.48(5) 17 17
Pt3 Pt1 Pt9 121.63(6) 18_545 17
Pt9 Pt1 Pt9 89.32(5) . 17
Pt8 Pt1 Pt9 90.81(5) . 17
Pt1 Pt1 Pt9 119.85(6) 18_545 17
Pt1 Pt1 Pt9 59.06(4) 17 17
Pt1 Pt1 Pt9 120.38(5) 2_655 17
Pt1 Pt1 Pt9 60.39(5) 3_665 17
C1 Pt2 Ni7 50.6(6) . .
C1 Pt2 Ni6 91.2(6) . .
Ni7 Pt2 Ni6 132.88(15) . .
C1 Pt2 Ni5 103.2(7) . .
Ni7 Pt2 Ni5 146.84(15) . .
Ni6 Pt2 Ni5 54.35(11) . .
C1 Pt2 Pt1 161.2(8) . 18_545
Ni7 Pt2 Pt1 143.29(13) . 18_545
Ni6 Pt2 Pt1 81.42(8) . 18_545
Ni5 Pt2 Pt1 58.52(7) . 18_545
C1 Pt2 Pt9 105.9(9) . .
Ni7 Pt2 Pt9 105.23(13) . .
Ni6 Pt2 Pt9 112.16(10) . .
Ni5 Pt2 Pt9 57.85(8) . .
Pt1 Pt2 Pt9 62.00(5) 18_545 .
C1 Pt2 Ni10 92.0(9) . 2_655
Ni7 Pt2 Ni10 62.81(14) . 2_655
Ni6 Pt2 Ni10 97.89(10) . 2_655
Ni5 Pt2 Ni10 147.88(9) . 2_655
Pt1 Pt2 Ni10 106.04(6) 18_545 2_655
Pt9 Pt2 Ni10 144.18(7) . 2_655
C1 Pt2 Pt10 92.0(9) . 2_655
Ni7 Pt2 Pt10 62.81(14) . 2_655
Ni6 Pt2 Pt10 97.89(10) . 2_655
Ni5 Pt2 Pt10 147.88(9) . 2_655
Pt1 Pt2 Pt10 106.04(6) 18_545 2_655
Pt9 Pt2 Pt10 144.18(7) . 2_655
Ni10 Pt2 Pt10 0.00(17) 2_655 2_655
C1 Pt2 Pt3 130.7(8) . 2_655
Ni7 Pt2 Pt3 122.00(13) . 2_655
Ni6 Pt2 Pt3 58.69(8) . 2_655
Ni5 Pt2 Pt3 90.04(7) . 2_655
Pt1 Pt2 Pt3 58.93(4) 18_545 2_655
Pt9 Pt2 Pt3 120.93(6) . 2_655
Ni10 Pt2 Pt3 59.20(6) 2_655 2_655
Pt10 Pt2 Pt3 59.20(6) 2_655 2_655
C1 Pt2 Pt8 137.8(7) . 16_655
Ni7 Pt2 Pt8 87.97(13) . 16_655
Ni6 Pt2 Pt8 118.05(8) . 16_655
Ni5 Pt2 Pt8 118.29(9) . 16_655
Pt1 Pt2 Pt8 59.83(5) 18_545 16_655
Pt9 Pt2 Pt8 91.13(6) . 16_655
Ni10 Pt2 Pt8 56.54(6) 2_655 16_655
Pt10 Pt2 Pt8 56.54(6) 2_655 16_655
Pt3 Pt2 Pt8 60.09(3) 2_655 16_655
C1 Pt2 Pt3 95.9(6) . .
Ni7 Pt2 Pt3 56.82(12) . .
Ni6 Pt2 Pt3 170.12(9) . .
Ni5 Pt2 Pt3 117.00(8) . .
Pt1 Pt2 Pt3 89.73(4) 18_545 .
Pt9 Pt2 Pt3 59.23(5) . .
Ni10 Pt2 Pt3 88.75(6) 2_655 .
Pt10 Pt2 Pt3 88.75(6) 2_655 .
Pt3 Pt2 Pt3 120.02(6) 2_655 .
Pt8 Pt2 Pt3 59.95(3) 16_655 .
C4 Pt3 Ni7 52.9(9) . .
C4 Pt3 Ni4 102.2(11) . 17
Ni7 Pt3 Ni4 146.23(15) . 17
C4 Pt3 Ni6 88.1(8) . 3_665
Ni7 Pt3 Ni6 133.25(15) . 3_665
Ni4 Pt3 Ni6 54.70(10) 17 3_665
C4 Pt3 Pt1 161.3(11) . 17
Ni7 Pt3 Pt1 143.02(12) . 17
Ni4 Pt3 Pt1 59.09(7) 17 17
Ni6 Pt3 Pt1 81.26(8) 3_665 17
C4 Pt3 Pt9 108.9(12) . .
Ni7 Pt3 Pt9 104.85(14) . .
Ni4 Pt3 Pt9 57.87(8) 17 .
Ni6 Pt3 Pt9 112.48(9) 3_665 .
Pt1 Pt3 Pt9 62.10(5) 17 .
C4 Pt3 Pt10 90.1(13) . .
Ni7 Pt3 Pt10 62.17(14) . .
Ni4 Pt3 Pt10 149.05(9) 17 .
Ni6 Pt3 Pt10 98.15(9) 3_665 .
Pt1 Pt3 Pt10 106.57(6) 17 .
Pt9 Pt3 Pt10 143.88(7) . .
C4 Pt3 Pt2 127.0(11) . 3_665
Ni7 Pt3 Pt2 122.04(14) . 3_665
Ni4 Pt3 Pt2 90.65(7) 17 3_665
Ni6 Pt3 Pt2 58.40(7) 3_665 3_665
Pt1 Pt3 Pt2 58.92(4) 17 3_665
Pt9 Pt3 Pt2 121.02(5) . 3_665
Pt10 Pt3 Pt2 59.87(6) . 3_665
C4 Pt3 Pt8 138.8(11) . 16_655
Ni7 Pt3 Pt8 87.77(12) . 16_655
Ni4 Pt3 Pt8 118.83(9) 17 16_655
Ni6 Pt3 Pt8 117.75(8) 3_665 16_655
Pt1 Pt3 Pt8 59.82(5) 17 16_655
Pt9 Pt3 Pt8 91.04(6) . 16_655
Pt10 Pt3 Pt8 56.74(6) . 16_655
Pt2 Pt3 Pt8 60.06(3) 3_665 16_655
C4 Pt3 Pt2 99.4(8) . .
Ni7 Pt3 Pt2 56.49(12) . .
Ni4 Pt3 Pt2 116.92(8) 17 .
Ni6 Pt3 Pt2 170.14(9) 3_665 .
Pt1 Pt3 Pt2 89.77(4) 17 .
Pt9 Pt3 Pt2 59.09(5) . .
Pt10 Pt3 Pt2 88.28(6) . .
Pt2 Pt3 Pt2 119.98(6) 3_665 .
Pt8 Pt3 Pt2 59.93(3) 16_655 .
Ni10 Pt8 Pt10 0.00(10) 16_655 16_655
Ni10 Pt8 Ni10 60.69(9) 16_655 18_545
Pt10 Pt8 Ni10 60.69(9) 16_655 18_545
Ni10 Pt8 Pt10 60.69(9) 16_655 18_545
Pt10 Pt8 Pt10 60.69(9) 16_655 18_545
Ni10 Pt8 Pt10 0.00(12) 18_545 18_545
Ni10 Pt8 Pt10 60.69(9) 16_655 17
Pt10 Pt8 Pt10 60.69(9) 16_655 17
Ni10 Pt8 Pt10 60.69(9) 18_545 17
Pt10 Pt8 Pt10 60.69(9) 18_545 17
Ni10 Pt8 Ni10 60.69(9) 16_655 17
Pt10 Pt8 Ni10 60.69(9) 16_655 17
Ni10 Pt8 Ni10 60.69(9) 18_545 17
Pt10 Pt8 Ni10 60.69(9) 18_545 17
Pt10 Pt8 Ni10 0.00(11) 17 17
Ni10 Pt8 Pt1 146.45(5) 16_655 .
Pt10 Pt8 Pt1 146.45(5) 16_655 .
Ni10 Pt8 Pt1 108.54(5) 18_545 .
Pt10 Pt8 Pt1 108.54(5) 18_545 .
Pt10 Pt8 Pt1 145.64(5) 17 .
Ni10 Pt8 Pt1 145.64(5) 17 .
Ni10 Pt8 Pt1 145.64(5) 16_655 3_665
Pt10 Pt8 Pt1 145.64(5) 16_655 3_665
Ni10 Pt8 Pt1 146.45(5) 18_545 3_665
Pt10 Pt8 Pt1 146.45(5) 18_545 3_665
Pt10 Pt8 Pt1 108.54(5) 17 3_665
Ni10 Pt8 Pt1 108.54(5) 17 3_665
Pt1 Pt8 Pt1 60.83(5) . 3_665
Ni10 Pt8 Pt1 108.55(5) 16_655 2_655
Pt10 Pt8 Pt1 108.55(5) 16_655 2_655
Ni10 Pt8 Pt1 145.65(5) 18_545 2_655
Pt10 Pt8 Pt1 145.65(5) 18_545 2_655
Pt10 Pt8 Pt1 146.45(5) 17 2_655
Ni10 Pt8 Pt1 146.45(5) 17 2_655
Pt1 Pt8 Pt1 60.83(5) . 2_655
Pt1 Pt8 Pt1 60.83(5) 3_665 2_655
Ni10 Pt8 Pt2 61.05(6) 16_655 18_545
Pt10 Pt8 Pt2 61.05(6) 16_655 18_545
Ni10 Pt8 Pt2 90.62(6) 18_545 18_545
Pt10 Pt8 Pt2 90.62(6) 18_545 18_545
Pt10 Pt8 Pt2 121.74(8) 17 18_545
Ni10 Pt8 Pt2 121.74(8) 17 18_545
Pt1 Pt8 Pt2 89.05(4) . 18_545
Pt1 Pt8 Pt2 119.21(7) 3_665 18_545
Pt1 Pt8 Pt2 58.39(4) 2_655 18_545
Ni10 Pt8 Pt2 90.62(6) 16_655 16_655
Pt10 Pt8 Pt2 90.62(6) 16_655 16_655
Ni10 Pt8 Pt2 121.74(8) 18_545 16_655
Pt10 Pt8 Pt2 121.74(8) 18_545 16_655
Pt10 Pt8 Pt2 61.05(6) 17 16_655
Ni10 Pt8 Pt2 61.05(6) 17 16_655
Pt1 Pt8 Pt2 119.21(7) . 16_655
Pt1 Pt8 Pt2 58.39(4) 3_665 16_655
Pt1 Pt8 Pt2 89.05(4) 2_655 16_655
Pt2 Pt8 Pt2 119.957(4) 18_545 16_655
Ni10 Pt8 Pt2 121.74(8) 16_655 17
Pt10 Pt8 Pt2 121.74(8) 16_655 17
Ni10 Pt8 Pt2 61.05(6) 18_545 17
Pt10 Pt8 Pt2 61.05(6) 18_545 17
Pt10 Pt8 Pt2 90.61(6) 17 17
Ni10 Pt8 Pt2 90.61(6) 17 17
Pt1 Pt8 Pt2 58.39(4) . 17
Pt1 Pt8 Pt2 89.05(4) 3_665 17
Pt1 Pt8 Pt2 119.21(7) 2_655 17
Pt2 Pt8 Pt2 119.954(4) 18_545 17
Pt2 Pt8 Pt2 119.949(4) 16_655 17
C6 Ni4 C3 98.9(12) 18_545 .
C6 Ni4 C5 91.4(14) 18_545 .
C3 Ni4 C5 92.5(13) . .
C6 Ni4 Ni5 57.0(10) 18_545 .
C3 Ni4 Ni5 127.4(10) . .
C5 Ni4 Ni5 48.5(8) . .
C6 Ni4 Ni6 130.1(10) 18_545 17
C3 Ni4 Ni6 52.2(9) . 17
C5 Ni4 Ni6 124.7(8) . 17
Ni5 Ni4 Ni6 172.30(19) . 17
C6 Ni4 Pt9 119.1(10) 18_545 .
C3 Ni4 Pt9 123.6(9) . .
C5 Ni4 Pt9 50.1(8) . .
Ni5 Ni4 Pt9 62.47(12) . .
Ni6 Ni4 Pt9 110.72(14) 17 .
C6 Ni4 Pt9 48.4(10) 18_545 18_545
C3 Ni4 Pt9 139.0(9) . 18_545
C5 Ni4 Pt9 109.5(8) . 18_545
Ni5 Ni4 Pt9 61.10(11) . 18_545
Ni6 Ni4 Pt9 125.05(16) 17 18_545
Pt9 Ni4 Pt9 96.46(12) . 18_545
C6 Ni4 Ni9 48.4(10) 18_545 18_545
C3 Ni4 Ni9 139.0(9) . 18_545
C5 Ni4 Ni9 109.5(8) . 18_545
Ni5 Ni4 Ni9 61.10(11) . 18_545
Ni6 Ni4 Ni9 125.05(16) 17 18_545
Pt9 Ni4 Ni9 96.46(12) . 18_545
Pt9 Ni4 Ni9 0.0 18_545 18_545
C6 Ni4 Pt1 112.8(10) 18_545 .
C3 Ni4 Pt1 138.6(9) . .
C5 Ni4 Pt1 111.8(8) . .
Ni5 Ni4 Pt1 92.88(13) . .
Ni6 Ni4 Pt1 86.59(13) 17 .
Pt9 Ni4 Pt1 62.76(8) . .
Pt9 Ni4 Pt1 64.39(8) 18_545 .
Ni9 Ni4 Pt1 64.39(8) 18_545 .
C6 Ni4 Pt3 86.2(12) 18_545 18_545
C3 Ni4 Pt3 96.9(10) . 18_545
C5 Ni4 Pt3 170.5(8) . 18_545
Ni5 Ni4 Pt3 123.41(14) . 18_545
Ni6 Ni4 Pt3 62.83(12) 17 18_545
Pt9 Ni4 Pt3 123.73(13) . 18_545
Pt9 Ni4 Pt3 62.33(9) 18_545 18_545
Ni9 Ni4 Pt3 62.33(9) 18_545 18_545
Pt1 Ni4 Pt3 61.10(8) . 18_545
C6 Ni4 Ni5 170.0(9) 18_545 17
C3 Ni4 Ni5 90.6(8) . 17
C5 Ni4 Ni5 91.2(8) . 17
Ni5 Ni4 Ni5 118.93(15) . 17
Ni6 Ni4 Ni5 54.62(12) 17 17
Pt9 Ni4 Ni5 56.54(10) . 17
Pt9 Ni4 Ni5 121.77(14) 18_545 17
Ni9 Ni4 Ni5 121.77(14) 18_545 17
Pt1 Ni4 Ni5 57.40(9) . 17
Pt3 Ni4 Ni5 89.61(12) 18_545 17
C2 Ni5 C5 97.3(12) . .
C2 Ni5 C6 95.7(15) . 18_545
C5 Ni5 C6 89.7(13) . 18_545
C2 Ni5 Ni4 127.9(10) . .
C5 Ni5 Ni4 55.3(9) . .
C6 Ni5 Ni4 48.1(9) 18_545 .
C2 Ni5 Ni6 50.6(10) . .
C5 Ni5 Ni6 130.2(9) . .
C6 Ni5 Ni6 125.3(9) 18_545 .
Ni4 Ni5 Ni6 173.14(19) . .
C2 Ni5 Ni9 125.2(10) . 18_545
C5 Ni5 Ni9 117.9(9) . 18_545
C6 Ni5 Ni9 48.1(9) 18_545 18_545
Ni4 Ni5 Ni9 62.73(12) . 18_545
Ni6 Ni5 Ni9 111.92(14) . 18_545
C2 Ni5 Pt9 125.2(10) . 18_545
C5 Ni5 Pt9 117.9(9) . 18_545
C6 Ni5 Pt9 48.1(9) 18_545 18_545
Ni4 Ni5 Pt9 62.73(12) . 18_545
Ni6 Ni5 Pt9 111.92(14) . 18_545
Ni9 Ni5 Pt9 0.00(14) 18_545 18_545
C2 Ni5 Pt9 137.2(10) . .
C5 Ni5 Pt9 50.6(9) . .
C6 Ni5 Pt9 109.4(9) 18_545 .
Ni4 Ni5 Pt9 61.67(11) . .
Ni6 Ni5 Pt9 124.52(17) . .
Ni9 Ni5 Pt9 96.95(12) 18_545 .
Pt9 Ni5 Pt9 96.95(12) 18_545 .
C2 Ni5 Pt1 137.8(10) . 18_545
C5 Ni5 Pt1 114.9(9) . 18_545
C6 Ni5 Pt1 110.3(9) 18_545 18_545
Ni4 Ni5 Pt1 93.65(13) . 18_545
Ni6 Ni5 Pt1 87.23(13) . 18_545
Ni9 Ni5 Pt1 63.30(8) 18_545 18_545
Pt9 Ni5 Pt1 63.30(8) 18_545 18_545
Pt9 Ni5 Pt1 64.43(8) . 18_545
C2 Ni5 Pt2 94.8(11) . .
C5 Ni5 Pt2 88.8(9) . .
C6 Ni5 Pt2 169.4(10) 18_545 .
Ni4 Ni5 Pt2 123.68(14) . .
Ni6 Ni5 Pt2 62.56(12) . .
Ni9 Ni5 Pt2 124.32(12) 18_545 .
Pt9 Ni5 Pt2 124.32(12) 18_545 .
Pt9 Ni5 Pt2 62.01(8) . .
Pt1 Ni5 Pt2 61.14(8) 18_545 .
C2 Ni5 Ni4 90.4(9) . 18_545
C5 Ni5 Ni4 172.3(9) . 18_545
C6 Ni5 Ni4 90.4(9) 18_545 18_545
Ni4 Ni5 Ni4 120.02(15) . 18_545
Ni6 Ni5 Ni4 55.03(12) . 18_545
Ni9 Ni5 Ni4 57.34(10) 18_545 18_545
Pt9 Ni5 Ni4 57.34(10) 18_545 18_545
Pt9 Ni5 Ni4 122.41(13) . 18_545
Pt1 Ni5 Ni4 57.99(9) 18_545 18_545
Pt2 Ni5 Ni4 89.70(12) . 18_545
C2 Ni6 C3 94.5(13) . 18_545
C2 Ni6 C8 102.5(15) . .
C3 Ni6 C8 105.2(13) 18_545 .
C2 Ni6 Ni5 47.6(9) . .
C3 Ni6 Ni5 100.7(9) 18_545 .
C8 Ni6 Ni5 142.0(11) . .
C2 Ni6 Ni4 100.4(10) . 18_545
C3 Ni6 Ni4 49.3(7) 18_545 18_545
C8 Ni6 Ni4 147.0(11) . 18_545
Ni5 Ni6 Ni4 70.34(14) . 18_545
C2 Ni6 Pt2 93.2(9) . .
C3 Ni6 Pt2 147.7(7) 18_545 .
C8 Ni6 Pt2 103.6(10) . .
Ni5 Ni6 Pt2 63.09(11) . .
Ni4 Ni6 Pt2 98.42(13) 18_545 .
C2 Ni6 Pt3 145.6(9) . 2_655
C3 Ni6 Pt3 94.7(7) 18_545 2_655
C8 Ni6 Pt3 106.8(12) . 2_655
Ni5 Ni6 Pt3 98.10(13) . 2_655
Ni4 Ni6 Pt3 62.47(11) 18_545 2_655
Pt2 Ni6 Pt3 62.92(8) . 2_655
C9 Ni7 C1 100.9(18) . .
C9 Ni7 C4 106(2) . .
C1 Ni7 C4 109.2(14) . .
C9 Ni7 Pt2 144.5(17) . .
C1 Ni7 Pt2 49.4(6) . .
C4 Ni7 Pt2 102.5(10) . .
C9 Ni7 Pt3 148.4(17) . .
C1 Ni7 Pt3 103.1(7) . .
C4 Ni7 Pt3 45.9(8) . .
Pt2 Ni7 Pt3 66.68(14) . .
C9 Ni7 Pt10 108.2(18) . .
C1 Ni7 Pt10 141.8(7) . .
C4 Ni7 Pt10 86.1(10) . .
Pt2 Ni7 Pt10 93.84(17) . .
Pt3 Ni7 Pt10 62.29(13) . .
C9 Ni7 Ni10 106.2(19) . 2_655
C1 Ni7 Ni10 91.0(8) . 2_655
C4 Ni7 Ni10 137.3(9) . 2_655
Pt2 Ni7 Ni10 62.43(12) . 2_655
Pt3 Ni7 Ni10 93.80(16) . 2_655
Pt10 Ni7 Ni10 57.72(14) . 2_655
C9 Ni7 Pt10 106.2(19) . 2_655
C1 Ni7 Pt10 91.0(8) . 2_655
C4 Ni7 Pt10 137.3(9) . 2_655
Pt2 Ni7 Pt10 62.43(12) . 2_655
Pt3 Ni7 Pt10 93.80(16) . 2_655
Pt10 Ni7 Pt10 57.72(14) . 2_655
Ni10 Ni7 Pt10 0.00(9) 2_655 2_655
O1 C1 Pt2 146.8(15) . .
O1 C1 Ni7 133.2(14) . .
Pt2 C1 Ni7 80.0(10) . .
O2 C2 Ni5 140(3) . .
O2 C2 Ni6 138(3) . .
Ni5 C2 Ni6 81.8(12) . .
O3 C3 Ni4 145(3) . .
O3 C3 Ni6 136(3) . 17
Ni4 C3 Ni6 78.5(10) . 17
O4 C4 Pt3 158(3) . .
O4 C4 Ni7 121(3) . .
Pt3 C4 Ni7 81.2(10) . .
O5 C5 Ni5 139(2) . .
O5 C5 Pt9 128(2) . .
Ni5 C5 Pt9 83.7(11) . .
O5 C5 Ni4 130(2) . .
Ni5 C5 Ni4 76.2(10) . .
Pt9 C5 Ni4 78.6(10) . .
O6 C6 Ni4 137(3) . 17
O6 C6 Pt9 132(3) . .
Ni4 C6 Pt9 85.7(14) 17 .
O6 C6 Ni5 126(3) . 17
Ni4 C6 Ni5 74.9(12) 17 17
Pt9 C6 Ni5 78.1(11) . 17
O7 C7 Pt10 121.4(17) . .
O7 C7 Ni10 121.4(17) . 3_665
Pt10 C7 Ni10 95(2) . 3_665
O7 C7 Pt10 121.4(17) . 3_665
Pt10 C7 Pt10 95(2) . 3_665
Ni10 C7 Pt10 0.0(2) 3_665 3_665
O7 C7 Pt10 121.4(17) . 2_655
Pt10 C7 Pt10 95(2) . 2_655
Ni10 C7 Pt10 95(2) 3_665 2_655
Pt10 C7 Pt10 95(2) 3_665 2_655
O7 C7 Ni10 121.4(17) . 2_655
Pt10 C7 Ni10 95(2) . 2_655
Ni10 C7 Ni10 95(2) 3_665 2_655
Pt10 C7 Ni10 95(2) 3_665 2_655
Pt10 C7 Ni10 0.00(18) 2_655 2_655
O8 C8 Ni6 170(4) . .
O9 C9 Ni7 175(6) . .
O10 C10 Pt10 176(4) . .
C112 N1 C104 101(2) . .
C112 N1 C100 112(3) . .
C104 N1 C100 112(3) . .
C112 N1 C108 118(3) . .
C104 N1 C108 109(3) . .
C100 N1 C108 106(2) . .
N1 C100 C101 114(2) . .
N1 C100 H10A 108.9 . .
C101 C100 H10A 108.9 . .
N1 C100 H10B 108.9 . .
C101 C100 H10B 108.9 . .
H10A C100 H10B 107.7 . .
C102 C101 C100 108(2) . .
C102 C101 H10C 110.0 . .
C100 C101 H10C 110.0 . .
C102 C101 H10D 110.0 . .
C100 C101 H10D 110.0 . .
H10C C101 H10D 108.4 . .
C103 C102 C101 119(3) . .
C103 C102 H10E 107.6 . .
C101 C102 H10E 107.6 . .
C103 C102 H10F 107.6 . .
C101 C102 H10F 107.6 . .
H10E C102 H10F 107.0 . .
C102 C103 H10G 109.5 . .
C102 C103 H10H 109.5 . .
H10G C103 H10H 109.5 . .
C102 C103 H10I 109.5 . .
H10G C103 H10I 109.5 . .
H10H C103 H10I 109.5 . .
N1 C104 C105 118(3) . .
N1 C104 H10J 107.9 . .
C105 C104 H10J 107.9 . .
N1 C104 H10K 107.9 . .
C105 C104 H10K 107.9 . .
H10J C104 H10K 107.2 . .
C104 C105 C106 108(3) . .
C104 C105 H10L 110.1 . .
C106 C105 H10L 110.1 . .
C104 C105 H10M 110.1 . .
C106 C105 H10M 110.1 . .
H10L C105 H10M 108.4 . .
C107 C106 C105 93(3) . .
C107 C106 H10N 113.1 . .
C105 C106 H10N 113.1 . .
C107 C106 H10O 113.1 . .
C105 C106 H10O 113.1 . .
H10N C106 H10O 110.5 . .
C106 C107 H10P 109.5 . .
C106 C107 H10Q 109.5 . .
H10P C107 H10Q 109.5 . .
C106 C107 H10R 109.5 . .
H10P C107 H10R 109.5 . .
H10Q C107 H10R 109.5 . .
N1 C108 C109 114(3) . .
N1 C108 H10S 108.8 . .
C109 C108 H10S 108.8 . .
N1 C108 H10T 108.8 . .
C109 C108 H10T 108.8 . .
H10S C108 H10T 107.7 . .
C108 C109 C110 112(3) . .
C108 C109 H10U 109.2 . .
C110 C109 H10U 109.2 . .
C108 C109 H10V 109.2 . .
C110 C109 H10V 109.2 . .
H10U C109 H10V 107.9 . .
C111 C110 C109 110(3) . .
C111 C110 H11A 109.6 . .
C109 C110 H11A 109.6 . .
C111 C110 H11B 109.6 . .
C109 C110 H11B 109.6 . .
H11A C110 H11B 108.1 . .
C110 C111 H11C 109.5 . .
C110 C111 H11D 109.5 . .
H11C C111 H11D 109.5 . .
C110 C111 H11E 109.5 . .
H11C C111 H11E 109.5 . .
H11D C111 H11E 109.5 . .
N1 C112 C113 111(2) . .
N1 C112 H11F 109.5 . .
C113 C112 H11F 109.5 . .
N1 C112 H11G 109.5 . .
C113 C112 H11G 109.5 . .
H11F C112 H11G 108.1 . .
C114 C113 C112 105(2) . .
C114 C113 H11H 110.8 . .
C112 C113 H11H 110.8 . .
C114 C113 H11I 110.8 . .
C112 C113 H11I 110.8 . .
H11H C113 H11I 108.9 . .
C115 C114 C113 98(2) . .
C115 C114 H11J 112.2 . .
C113 C114 H11J 112.2 . .
C115 C114 H11K 112.2 . .
C113 C114 H11K 112.2 . .
H11J C114 H11K 109.8 . .
C114 C115 H11L 109.5 . .
C114 C115 H11M 109.5 . .
H11L C115 H11M 109.5 . .
C114 C115 H11N 109.5 . .
H11L C115 H11N 109.5 . .
H11M C115 H11N 109.5 . .
C200 C200 C200 96(3) 11_556 12_556
C200 C200 H20A 112.5 11_556 .
C200 C200 H20A 112.5 12_556 .
C200 C200 H20B 112.5 11_556 .
C200 C200 H20B 112.5 12_556 .
H20A C200 H20B 110.1 . .

loop_
_geom_bond_atom_site_label_1
_geom_bond_atom_site_label_2
_geom_bond_distance
_geom_bond_site_symmetry_2
Pt9 C6 1.96(3) .
Pt9 C5 2.03(3) .
Pt9 Ni5 2.569(4) 17
Pt9 Ni4 2.593(4) .
Pt9 Ni4 2.609(4) 17
Pt9 Ni5 2.612(4) .
Pt9 Pt2 2.724(2) .
Pt9 Pt1 2.7265(19) .
Pt9 Pt3 2.728(2) .
Pt9 Pt1 2.7922(19) 18_545
Pt9 Pt1 2.7983(19) 17
Pt10 C10 1.71(4) .
Pt10 C7 1.80(3) .
Pt10 Pt8 2.626(3) 16_655
Pt10 Pt10 2.653(4) 3_665
Pt10 Pt10 2.653(4) 2_655
Pt10 Ni7 2.733(6) .
Pt10 Pt3 2.736(3) .
Pt10 Pt2 2.755(3) 3_665
Pt10 Ni7 2.764(6) 3_665
Pt1 Ni5 2.626(3) 17
Pt1 Ni4 2.643(3) .
Pt1 Pt2 2.6965(14) 17
Pt1 Pt3 2.6966(14) 18_545
Pt1 Pt8 2.7374(19) .
Pt1 Pt1 2.7386(17) 18_545
Pt1 Pt1 2.7387(17) 17
Pt1 Pt1 2.7716(15) 2_655
Pt1 Pt1 2.7716(15) 3_665
Pt1 Pt9 2.7924(19) 17
Pt2 C1 1.96(2) .
Pt2 Ni7 2.538(5) .
Pt2 Ni6 2.663(3) .
Pt2 Ni5 2.676(4) .
Pt2 Pt1 2.6964(15) 18_545
Pt2 Ni10 2.755(3) 2_655
Pt2 Pt10 2.755(3) 2_655
Pt2 Pt3 2.7838(15) 2_655
Pt2 Pt8 2.7900(10) 16_655
Pt2 Pt3 2.7952(15) .
Pt3 C4 1.85(3) .
Pt3 Ni7 2.548(5) .
Pt3 Ni4 2.663(4) 17
Pt3 Ni6 2.671(3) 3_665
Pt3 Pt1 2.6967(14) 17
Pt3 Pt2 2.7838(15) 3_665
Pt3 Pt8 2.7904(11) 16_655
Pt8 Ni10 2.626(3) 16_655
Pt8 Pt10 2.626(3) 16_655
Pt8 Ni10 2.626(3) 18_545
Pt8 Pt10 2.626(3) 18_545
Pt8 Pt10 2.626(3) 17
Pt8 Ni10 2.626(3) 17
Pt8 Pt1 2.7374(19) 3_665
Pt8 Pt1 2.7374(19) 2_655
Pt8 Pt2 2.7898(10) 18_545
Pt8 Pt2 2.7900(10) 16_655
Pt8 Pt2 2.7901(10) 17
Ni4 C6 1.88(3) 18_545
Ni4 C3 1.90(3) .
Ni4 C5 2.06(3) .
Ni4 Ni5 2.438(5) .
Ni4 Ni6 2.451(5) 17
Ni4 Pt9 2.609(4) 18_545
Ni4 Ni9 2.609(4) 18_545
Ni4 Pt3 2.663(4) 18_545
Ni4 Ni5 2.816(4) 17
Ni5 C2 1.82(3) .
Ni5 C5 1.88(3) .
Ni5 C6 2.12(3) 18_545
Ni5 Ni6 2.438(5) .
Ni5 Ni9 2.569(4) 18_545
Ni5 Pt9 2.569(4) 18_545
Ni5 Pt1 2.626(3) 18_545
Ni5 Ni4 2.816(4) 18_545
Ni6 C2 1.90(3) .
Ni6 C3 1.98(3) 18_545
Ni6 C8 1.98(4) .
Ni6 Ni4 2.450(5) 18_545
Ni6 Pt3 2.671(3) 2_655
Ni7 C9 1.76(4) .
Ni7 C1 1.99(2) .
Ni7 C4 2.06(3) .
Ni7 Ni10 2.764(6) 2_655
Ni7 Pt10 2.764(6) 2_655
C1 O1 1.13(3) .
C2 O2 1.20(3) .
C3 O3 1.09(3) .
C3 Ni6 1.98(3) 17
C4 O4 1.11(3) .
C5 O5 1.19(3) .
C6 O6 1.17(3) .
C6 Ni4 1.88(3) 17
C6 Ni5 2.12(3) 17
C7 O7 1.32(6) .
C7 Ni10 1.80(3) 3_665
C7 Pt10 1.80(3) 3_665
C7 Pt10 1.80(3) 2_655
C7 Ni10 1.80(3) 2_655
C8 O8 0.98(3) .
C9 O9 1.14(4) .
C10 O10 1.14(4) .
N1 C112 1.461(18) .
N1 C104 1.474(18) .
N1 C100 1.491(18) .
N1 C108 1.500(18) .
C100 C101 1.531(18) .
C100 H10A 0.9700 .
C100 H10B 0.9700 .
C101 C102 1.521(19) .
C101 H10C 0.9700 .
C101 H10D 0.9700 .
C102 C103 1.497(18) .
C102 H10E 0.9700 .
C102 H10F 0.9700 .
C103 H10G 0.9600 .
C103 H10H 0.9600 .
C103 H10I 0.9600 .
C104 C105 1.546(19) .
C104 H10J 0.9700 .
C104 H10K 0.9700 .
C105 C106 1.556(19) .
C105 H10L 0.9700 .
C105 H10M 0.9700 .
C106 C107 1.547(19) .
C106 H10N 0.9700 .
C106 H10O 0.9700 .
C107 H10P 0.9600 .
C107 H10Q 0.9600 .
C107 H10R 0.9600 .
C108 C109 1.539(18) .
C108 H10S 0.9700 .
C108 H10T 0.9700 .
C109 C110 1.567(19) .
C109 H10U 0.9700 .
C109 H10V 0.9700 .
C110 C111 1.539(19) .
C110 H11A 0.9700 .
C110 H11B 0.9700 .
C111 H11C 0.9600 .
C111 H11D 0.9600 .
C111 H11E 0.9600 .
C112 C113 1.547(18) .
C112 H11F 0.9700 .
C112 H11G 0.9700 .
C113 C114 1.532(19) .
C113 H11H 0.9700 .
C113 H11I 0.9700 .
C114 C115 1.500(18) .
C114 H11J 0.9700 .
C114 H11K 0.9700 .
C115 H11L 0.9600 .
C115 H11M 0.9600 .
C115 H11N 0.9600 .
C200 C200 1.60(2) 11_556
C200 C200 1.60(2) 12_556
C200 H20A 0.9700 .
C200 H20B 0.9700 .

loop_
_geom_torsion_atom_site_label_1
_geom_torsion_atom_site_label_2
_geom_torsion_atom_site_label_3
_geom_torsion_atom_site_label_4
_geom_torsion
_geom_torsion_site_symmetry_1
_geom_torsion_site_symmetry_4
C6 Pt9 Pt1 Ni5 -11.6(11) . 17
C5 Pt9 Pt1 Ni5 89.5(8) . 17
Ni4 Pt9 Pt1 Ni5 78.62(11) . 17
Ni4 Pt9 Pt1 Ni5 -51.44(11) 17 17
Ni5 Pt9 Pt1 Ni5 130.02(9) . 17
Pt2 Pt9 Pt1 Ni5 -176.14(12) . 17
Pt3 Pt9 Pt1 Ni5 -105.22(11) . 17
Pt1 Pt9 Pt1 Ni5 -175.93(9) 18_545 17
Pt1 Pt9 Pt1 Ni5 -105.64(9) 17 17
C6 Pt9 Pt1 Ni4 -90.2(11) . .
C5 Pt9 Pt1 Ni4 10.8(8) . .
Ni5 Pt9 Pt1 Ni4 -78.62(11) 17 .
Ni4 Pt9 Pt1 Ni4 -130.06(9) 17 .
Ni5 Pt9 Pt1 Ni4 51.40(11) . .
Pt2 Pt9 Pt1 Ni4 105.25(11) . .
Pt3 Pt9 Pt1 Ni4 176.16(12) . .
Pt1 Pt9 Pt1 Ni4 105.45(9) 18_545 .
Pt1 Pt9 Pt1 Ni4 175.74(9) 17 .
C6 Pt9 Pt1 Pt2 -15.2(11) . 17
C5 Pt9 Pt1 Pt2 85.8(8) . 17
Ni5 Pt9 Pt1 Pt2 -3.65(10) 17 17
Ni4 Pt9 Pt1 Pt2 74.97(9) . 17
Ni4 Pt9 Pt1 Pt2 -55.09(10) 17 17
Ni5 Pt9 Pt1 Pt2 126.37(9) . 17
Pt2 Pt9 Pt1 Pt2 -179.79(6) . 17
Pt3 Pt9 Pt1 Pt2 -108.87(7) . 17
Pt1 Pt9 Pt1 Pt2 -179.58(5) 18_545 17
Pt1 Pt9 Pt1 Pt2 -109.29(6) 17 17
C6 Pt9 Pt1 Pt3 -86.4(11) . 18_545
C5 Pt9 Pt1 Pt3 14.6(8) . 18_545
Ni5 Pt9 Pt1 Pt3 -74.83(10) 17 18_545
Ni4 Pt9 Pt1 Pt3 3.79(9) . 18_545
Ni4 Pt9 Pt1 Pt3 -126.27(9) 17 18_545
Ni5 Pt9 Pt1 Pt3 55.19(10) . 18_545
Pt2 Pt9 Pt1 Pt3 109.03(7) . 18_545
Pt3 Pt9 Pt1 Pt3 179.95(6) . 18_545
Pt1 Pt9 Pt1 Pt3 109.24(6) 18_545 18_545
Pt1 Pt9 Pt1 Pt3 179.53(5) 17 18_545
C6 Pt9 Pt1 Pt8 -59(4) . .
C5 Pt9 Pt1 Pt8 42(4) . .
Ni5 Pt9 Pt1 Pt8 -47(4) 17 .
Ni4 Pt9 Pt1 Pt8 31(4) . .
Ni4 Pt9 Pt1 Pt8 -99(4) 17 .
Ni5 Pt9 Pt1 Pt8 83(4) . .
Pt2 Pt9 Pt1 Pt8 136(4) . .
Pt3 Pt9 Pt1 Pt8 -153(4) . .
Pt1 Pt9 Pt1 Pt8 137(4) 18_545 .
Pt1 Pt9 Pt1 Pt8 -153(4) 17 .
C6 Pt9 Pt1 Pt1 164.3(11) . 18_545
C5 Pt9 Pt1 Pt1 -94.6(8) . 18_545
Ni5 Pt9 Pt1 Pt1 175.93(9) 17 18_545
Ni4 Pt9 Pt1 Pt1 -105.45(9) . 18_545
Ni4 Pt9 Pt1 Pt1 124.49(9) 17 18_545
Ni5 Pt9 Pt1 Pt1 -54.05(8) . 18_545
Pt2 Pt9 Pt1 Pt1 -0.20(5) . 18_545
Pt3 Pt9 Pt1 Pt1 70.71(7) . 18_545
Pt1 Pt9 Pt1 Pt1 70.29(5) 17 18_545
C6 Pt9 Pt1 Pt1 94.1(11) . 17
C5 Pt9 Pt1 Pt1 -164.9(8) . 17
Ni5 Pt9 Pt1 Pt1 105.64(9) 17 17
Ni4 Pt9 Pt1 Pt1 -175.74(9) . 17
Ni4 Pt9 Pt1 Pt1 54.20(8) 17 17
Ni5 Pt9 Pt1 Pt1 -124.34(9) . 17
Pt2 Pt9 Pt1 Pt1 -70.50(7) . 17
Pt3 Pt9 Pt1 Pt1 0.42(5) . 17
Pt1 Pt9 Pt1 Pt1 -70.29(5) 18_545 17
C6 Pt9 Pt1 Pt1 165.1(11) . 2_655
C5 Pt9 Pt1 Pt1 -93.9(8) . 2_655
Ni5 Pt9 Pt1 Pt1 176.64(10) 17 2_655
Ni4 Pt9 Pt1 Pt1 -104.74(10) . 2_655
Ni4 Pt9 Pt1 Pt1 125.20(9) 17 2_655
Ni5 Pt9 Pt1 Pt1 -53.33(10) . 2_655
Pt2 Pt9 Pt1 Pt1 0.51(10) . 2_655
Pt3 Pt9 Pt1 Pt1 71.42(9) . 2_655
Pt1 Pt9 Pt1 Pt1 0.71(6) 18_545 2_655
Pt1 Pt9 Pt1 Pt1 71.00(5) 17 2_655
C6 Pt9 Pt1 Pt1 93.6(11) . 3_665
C5 Pt9 Pt1 Pt1 -165.4(8) . 3_665
Ni5 Pt9 Pt1 Pt1 105.17(10) 17 3_665
Ni4 Pt9 Pt1 Pt1 -176.21(10) . 3_665
Ni4 Pt9 Pt1 Pt1 53.73(10) 17 3_665
Ni5 Pt9 Pt1 Pt1 -124.81(9) . 3_665
Pt2 Pt9 Pt1 Pt1 -70.97(9) . 3_665
Pt3 Pt9 Pt1 Pt1 -0.05(10) . 3_665
Pt1 Pt9 Pt1 Pt1 -70.76(5) 18_545 3_665
Pt1 Pt9 Pt1 Pt1 -0.47(6) 17 3_665
C6 Pt9 Pt1 Pt9 39.4(11) . 17
C5 Pt9 Pt1 Pt9 140.4(8) . 17
Ni5 Pt9 Pt1 Pt9 50.96(10) 17 17
Ni4 Pt9 Pt1 Pt9 129.58(10) . 17
Ni4 Pt9 Pt1 Pt9 -0.48(9) 17 17
Ni5 Pt9 Pt1 Pt9 -179.02(9) . 17
Pt2 Pt9 Pt1 Pt9 -125.17(6) . 17
Pt3 Pt9 Pt1 Pt9 -54.26(6) . 17
Pt1 Pt9 Pt1 Pt9 -124.97(4) 18_545 17
Pt1 Pt9 Pt1 Pt9 -54.68(4) 17 17
C6 Pt9 Pt2 C1 33.9(14) . .
C5 Pt9 Pt2 C1 -54.8(10) . .
Ni5 Pt9 Pt2 C1 144.7(15) 17 .
Ni4 Pt9 Pt2 C1 -96.7(6) . .
Ni4 Pt9 Pt2 C1 90.0(6) 17 .
Ni5 Pt9 Pt2 C1 -95.9(6) . .
Pt1 Pt9 Pt2 C1 -164.3(6) . .
Pt3 Pt9 Pt2 C1 87.4(6) . .
Pt1 Pt9 Pt2 C1 -164.5(6) 18_545 .
Pt1 Pt9 Pt2 C1 141.4(6) 17 .
C6 Pt9 Pt2 Ni7 -18.8(13) . .
C5 Pt9 Pt2 Ni7 -107.5(8) . .
Ni5 Pt9 Pt2 Ni7 92.1(14) 17 .
Ni4 Pt9 Pt2 Ni7 -149.36(15) . .
Ni4 Pt9 Pt2 Ni7 37.29(17) 17 .
Ni5 Pt9 Pt2 Ni7 -148.60(15) . .
Pt1 Pt9 Pt2 Ni7 142.97(14) . .
Pt3 Pt9 Pt2 Ni7 34.69(13) . .
Pt1 Pt9 Pt2 Ni7 142.77(13) 18_545 .
Pt1 Pt9 Pt2 Ni7 88.72(13) 17 .
C6 Pt9 Pt2 Ni6 132.0(13) . .
C5 Pt9 Pt2 Ni6 43.2(8) . .
Ni5 Pt9 Pt2 Ni6 -117.2(14) 17 .
Ni4 Pt9 Pt2 Ni6 1.39(14) . .
Ni4 Pt9 Pt2 Ni6 -171.96(12) 17 .
Ni5 Pt9 Pt2 Ni6 2.14(11) . .
Pt1 Pt9 Pt2 Ni6 -66.28(11) . .
Pt3 Pt9 Pt2 Ni6 -174.57(9) . .
Pt1 Pt9 Pt2 Ni6 -66.49(9) 18_545 .
Pt1 Pt9 Pt2 Ni6 -120.53(9) 17 .
C6 Pt9 Pt2 Ni5 129.8(13) . .
C5 Pt9 Pt2 Ni5 41.1(8) . .
Ni5 Pt9 Pt2 Ni5 -119.3(14) 17 .
Ni4 Pt9 Pt2 Ni5 -0.76(12) . .
Ni4 Pt9 Pt2 Ni5 -174.11(14) 17 .
Pt1 Pt9 Pt2 Ni5 -68.42(10) . .
Pt3 Pt9 Pt2 Ni5 -176.71(9) . .
Pt1 Pt9 Pt2 Ni5 -68.63(8) 18_545 .
Pt1 Pt9 Pt2 Ni5 -122.68(10) 17 .
C6 Pt9 Pt2 Pt1 -161.6(13) . 18_545
C5 Pt9 Pt2 Pt1 109.7(8) . 18_545
Ni5 Pt9 Pt2 Pt1 -50.7(14) 17 18_545
Ni4 Pt9 Pt2 Pt1 67.87(10) . 18_545
Ni4 Pt9 Pt2 Pt1 -105.48(11) 17 18_545
Ni5 Pt9 Pt2 Pt1 68.63(8) . 18_545
Pt1 Pt9 Pt2 Pt1 0.21(5) . 18_545
Pt3 Pt9 Pt2 Pt1 -108.08(5) . 18_545
Pt1 Pt9 Pt2 Pt1 -54.05(5) 17 18_545
C6 Pt9 Pt2 Ni10 -83.2(13) . 2_655
C5 Pt9 Pt2 Ni10 -172.0(8) . 2_655
Ni5 Pt9 Pt2 Ni10 27.6(15) 17 2_655
Ni4 Pt9 Pt2 Ni10 146.23(12) . 2_655
Ni4 Pt9 Pt2 Ni10 -27.12(18) 17 2_655
Ni5 Pt9 Pt2 Ni10 146.98(14) . 2_655
Pt1 Pt9 Pt2 Ni10 78.56(13) . 2_655
Pt3 Pt9 Pt2 Ni10 -29.72(12) . 2_655
Pt1 Pt9 Pt2 Ni10 78.35(12) 18_545 2_655
Pt1 Pt9 Pt2 Ni10 24.31(13) 17 2_655
C6 Pt9 Pt2 Pt10 -83.2(13) . 2_655
C5 Pt9 Pt2 Pt10 -172.0(8) . 2_655
Ni5 Pt9 Pt2 Pt10 27.6(15) 17 2_655
Ni4 Pt9 Pt2 Pt10 146.23(12) . 2_655
Ni4 Pt9 Pt2 Pt10 -27.12(18) 17 2_655
Ni5 Pt9 Pt2 Pt10 146.98(14) . 2_655
Pt1 Pt9 Pt2 Pt10 78.56(13) . 2_655
Pt3 Pt9 Pt2 Pt10 -29.72(12) . 2_655
Pt1 Pt9 Pt2 Pt10 78.35(12) 18_545 2_655
Pt1 Pt9 Pt2 Pt10 24.31(13) 17 2_655
C6 Pt9 Pt2 Pt3 -162.3(13) . 2_655
C5 Pt9 Pt2 Pt3 109.0(8) . 2_655
Ni5 Pt9 Pt2 Pt3 -51.4(14) 17 2_655
Ni4 Pt9 Pt2 Pt3 67.17(12) . 2_655
Ni4 Pt9 Pt2 Pt3 -106.18(11) 17 2_655
Ni5 Pt9 Pt2 Pt3 67.93(9) . 2_655
Pt1 Pt9 Pt2 Pt3 -0.50(10) . 2_655
Pt3 Pt9 Pt2 Pt3 -108.78(7) . 2_655
Pt1 Pt9 Pt2 Pt3 -0.70(6) 18_545 2_655
Pt1 Pt9 Pt2 Pt3 -54.75(7) 17 2_655
C6 Pt9 Pt2 Pt8 -107.0(13) . 16_655
C5 Pt9 Pt2 Pt8 164.3(8) . 16_655
Ni5 Pt9 Pt2 Pt8 3.9(14) 17 16_655
Ni4 Pt9 Pt2 Pt8 122.44(10) . 16_655
Ni4 Pt9 Pt2 Pt8 -50.91(11) 17 16_655
Ni5 Pt9 Pt2 Pt8 123.20(9) . 16_655
Pt1 Pt9 Pt2 Pt8 54.78(7) . 16_655
Pt3 Pt9 Pt2 Pt8 -53.51(5) . 16_655
Pt1 Pt9 Pt2 Pt8 54.57(4) 18_545 16_655
Pt1 Pt9 Pt2 Pt8 0.52(5) 17 16_655
C6 Pt9 Pt2 Pt3 -53.5(13) . .
C5 Pt9 Pt2 Pt3 -142.2(8) . .
Ni5 Pt9 Pt2 Pt3 57.4(14) 17 .
Ni4 Pt9 Pt2 Pt3 175.95(11) . .
Ni4 Pt9 Pt2 Pt3 2.60(10) 17 .
Ni5 Pt9 Pt2 Pt3 176.71(9) . .
Pt1 Pt9 Pt2 Pt3 108.29(8) . .
Pt1 Pt9 Pt2 Pt3 108.08(5) 18_545 .
Pt1 Pt9 Pt2 Pt3 54.03(4) 17 .
C6 Pt9 Pt3 C4 50.5(14) . .
C5 Pt9 Pt3 C4 -36.6(14) . .
Ni5 Pt9 Pt3 C4 94.2(9) 17 .
Ni4 Pt9 Pt3 C4 -147.8(17) . .
Ni4 Pt9 Pt3 C4 92.8(9) 17 .
Ni5 Pt9 Pt3 C4 -93.1(9) . .
Pt2 Pt9 Pt3 C4 -89.8(9) . .
Pt1 Pt9 Pt3 C4 161.6(9) . .
Pt1 Pt9 Pt3 C4 -144.0(9) 18_545 .
Pt1 Pt9 Pt3 C4 162.1(9) 17 .
C6 Pt9 Pt3 Ni7 105.8(10) . .
C5 Pt9 Pt3 Ni7 18.7(10) . .
Ni5 Pt9 Pt3 Ni7 149.54(15) 17 .
Ni4 Pt9 Pt3 Ni7 -92.5(14) . .
Ni4 Pt9 Pt3 Ni7 148.10(15) 17 .
Ni5 Pt9 Pt3 Ni7 -37.83(17) . .
Pt2 Pt9 Pt3 Ni7 -34.47(13) . .
Pt1 Pt9 Pt3 Ni7 -143.05(13) . .
Pt1 Pt9 Pt3 Ni7 -88.63(13) 18_545 .
Pt1 Pt9 Pt3 Ni7 -142.63(13) 17 .
C6 Pt9 Pt3 Ni4 -42.3(10) . 17
C5 Pt9 Pt3 Ni4 -129.4(10) . 17
Ni5 Pt9 Pt3 Ni4 1.44(12) 17 17
Ni4 Pt9 Pt3 Ni4 119.4(14) . 17
Ni5 Pt9 Pt3 Ni4 174.07(15) . 17
Pt2 Pt9 Pt3 Ni4 177.43(10) . 17
Pt1 Pt9 Pt3 Ni4 68.85(10) . 17
Pt1 Pt9 Pt3 Ni4 123.27(10) 18_545 17
Pt1 Pt9 Pt3 Ni4 69.27(9) 17 17
C6 Pt9 Pt3 Ni6 -45.5(10) . 3_665
C5 Pt9 Pt3 Ni6 -132.6(10) . 3_665
Ni5 Pt9 Pt3 Ni6 -1.73(14) 17 3_665
Ni4 Pt9 Pt3 Ni6 116.2(14) . 3_665
Ni4 Pt9 Pt3 Ni6 -3.17(12) 17 3_665
Ni5 Pt9 Pt3 Ni6 170.90(12) . 3_665
Pt2 Pt9 Pt3 Ni6 174.26(9) . 3_665
Pt1 Pt9 Pt3 Ni6 65.68(11) . 3_665
Pt1 Pt9 Pt3 Ni6 120.09(9) 18_545 3_665
Pt1 Pt9 Pt3 Ni6 66.10(9) 17 3_665
C6 Pt9 Pt3 Pt1 -111.6(10) . 17
C5 Pt9 Pt3 Pt1 161.3(10) . 17
Ni5 Pt9 Pt3 Pt1 -67.83(10) 17 17
Ni4 Pt9 Pt3 Pt1 50.1(14) . 17
Ni4 Pt9 Pt3 Pt1 -69.27(9) 17 17
Ni5 Pt9 Pt3 Pt1 104.80(11) . 17
Pt2 Pt9 Pt3 Pt1 108.16(5) . 17
Pt1 Pt9 Pt3 Pt1 -0.42(5) . 17
Pt1 Pt9 Pt3 Pt1 53.99(5) 18_545 17
C6 Pt9 Pt3 Pt10 168.7(10) . .
C5 Pt9 Pt3 Pt10 81.6(10) . .
Ni5 Pt9 Pt3 Pt10 -147.57(13) 17 .
Ni4 Pt9 Pt3 Pt10 -29.6(15) . .
Ni4 Pt9 Pt3 Pt10 -149.02(14) 17 .
Ni5 Pt9 Pt3 Pt10 25.06(18) . .
Pt2 Pt9 Pt3 Pt10 28.41(12) . .
Pt1 Pt9 Pt3 Pt10 -80.17(13) . .
Pt1 Pt9 Pt3 Pt10 -25.75(13) 18_545 .
Pt1 Pt9 Pt3 Pt10 -79.74(12) 17 .
C6 Pt9 Pt3 Pt2 -111.1(10) . 3_665
C5 Pt9 Pt3 Pt2 161.8(10) . 3_665
Ni5 Pt9 Pt3 Pt2 -67.35(12) 17 3_665
Ni4 Pt9 Pt3 Pt2 50.6(14) . 3_665
Ni4 Pt9 Pt3 Pt2 -68.79(10) 17 3_665
Ni5 Pt9 Pt3 Pt2 105.29(11) . 3_665
Pt2 Pt9 Pt3 Pt2 108.64(7) . 3_665
Pt1 Pt9 Pt3 Pt2 0.06(10) . 3_665
Pt1 Pt9 Pt3 Pt2 54.48(7) 18_545 3_665
Pt1 Pt9 Pt3 Pt2 0.49(6) 17 3_665
C6 Pt9 Pt3 Pt8 -166.3(10) . 16_655
C5 Pt9 Pt3 Pt8 106.7(10) . 16_655
Ni5 Pt9 Pt3 Pt8 -122.49(10) 17 16_655
Ni4 Pt9 Pt3 Pt8 -4.5(14) . 16_655
Ni4 Pt9 Pt3 Pt8 -123.93(9) 17 16_655
Ni5 Pt9 Pt3 Pt8 50.14(11) . 16_655
Pt2 Pt9 Pt3 Pt8 53.50(5) . 16_655
Pt1 Pt9 Pt3 Pt8 -55.08(7) . 16_655
Pt1 Pt9 Pt3 Pt8 -0.67(5) 18_545 16_655
Pt1 Pt9 Pt3 Pt8 -54.66(4) 17 16_655
C6 Pt9 Pt3 Pt2 140.3(10) . .
C5 Pt9 Pt3 Pt2 53.2(10) . .
Ni5 Pt9 Pt3 Pt2 -175.99(11) 17 .
Ni4 Pt9 Pt3 Pt2 -58.0(14) . .
Ni4 Pt9 Pt3 Pt2 -177.43(10) 17 .
Ni5 Pt9 Pt3 Pt2 -3.36(10) . .
Pt1 Pt9 Pt3 Pt2 -108.58(8) . .
Pt1 Pt9 Pt3 Pt2 -54.16(4) 18_545 .
Pt1 Pt9 Pt3 Pt2 -108.16(5) 17 .
C10 Pt10 Pt3 C4 -32.6(17) . .
C7 Pt10 Pt3 C4 102.5(18) . .
Pt8 Pt10 Pt3 C4 154.0(8) 16_655 .
Pt10 Pt10 Pt3 C4 155.4(8) 3_665 .
Pt10 Pt10 Pt3 C4 100.0(8) 2_655 .
Ni7 Pt10 Pt3 C4 46.9(8) . .
Pt2 Pt10 Pt3 C4 -134.0(8) 3_665 .
Ni7 Pt10 Pt3 C4 -134.6(8) 3_665 .
C10 Pt10 Pt3 Ni7 -79.5(15) . .
C7 Pt10 Pt3 Ni7 55.6(17) . .
Pt8 Pt10 Pt3 Ni7 107.07(14) 16_655 .
Pt10 Pt10 Pt3 Ni7 108.46(18) 3_665 .
Pt10 Pt10 Pt3 Ni7 53.10(15) 2_655 .
Pt2 Pt10 Pt3 Ni7 179.05(15) 3_665 .
Ni7 Pt10 Pt3 Ni7 178.50(18) 3_665 .
C10 Pt10 Pt3 Ni4 81.8(15) . 17
C7 Pt10 Pt3 Ni4 -143.0(17) . 17
Pt8 Pt10 Pt3 Ni4 -91.59(18) 16_655 17
Pt10 Pt10 Pt3 Ni4 -90.2(2) 3_665 17
Pt10 Pt10 Pt3 Ni4 -145.56(18) 2_655 17
Ni7 Pt10 Pt3 Ni4 161.3(2) . 17
Pt2 Pt10 Pt3 Ni4 -19.61(18) 3_665 17
Ni7 Pt10 Pt3 Ni4 -20.2(2) 3_665 17
C10 Pt10 Pt3 Ni6 55.5(15) . 3_665
C7 Pt10 Pt3 Ni6 -169.4(17) . 3_665
Pt8 Pt10 Pt3 Ni6 -117.93(9) 16_655 3_665
Pt10 Pt10 Pt3 Ni6 -116.55(14) 3_665 3_665
Pt10 Pt10 Pt3 Ni6 -171.90(10) 2_655 3_665
Ni7 Pt10 Pt3 Ni6 134.99(16) . 3_665
Pt2 Pt10 Pt3 Ni6 -45.95(8) 3_665 3_665
Ni7 Pt10 Pt3 Ni6 -46.51(16) 3_665 3_665
C10 Pt10 Pt3 Pt1 138.7(15) . 17
C7 Pt10 Pt3 Pt1 -86.1(17) . 17
Pt8 Pt10 Pt3 Pt1 -34.68(5) 16_655 17
Pt10 Pt10 Pt3 Pt1 -33.30(13) 3_665 17
Pt10 Pt10 Pt3 Pt1 -88.65(8) 2_655 17
Ni7 Pt10 Pt3 Pt1 -141.75(14) . 17
Pt2 Pt10 Pt3 Pt1 37.30(5) 3_665 17
Ni7 Pt10 Pt3 Pt1 36.74(15) 3_665 17
C10 Pt10 Pt3 Pt9 -156.1(15) . .
C7 Pt10 Pt3 Pt9 -21.0(17) . .
Pt8 Pt10 Pt3 Pt9 30.46(12) 16_655 .
Pt10 Pt10 Pt3 Pt9 31.8(2) 3_665 .
Pt10 Pt10 Pt3 Pt9 -23.51(15) 2_655 .
Ni7 Pt10 Pt3 Pt9 -76.61(17) . .
Pt2 Pt10 Pt3 Pt9 102.44(11) 3_665 .
Ni7 Pt10 Pt3 Pt9 101.88(17) 3_665 .
C10 Pt10 Pt3 Pt2 101.4(15) . 3_665
C7 Pt10 Pt3 Pt2 -123.4(17) . 3_665
Pt8 Pt10 Pt3 Pt2 -71.98(5) 16_655 3_665
Pt10 Pt10 Pt3 Pt2 -70.60(12) 3_665 3_665
Pt10 Pt10 Pt3 Pt2 -125.95(8) 2_655 3_665
Ni7 Pt10 Pt3 Pt2 -179.05(15) . 3_665
Ni7 Pt10 Pt3 Pt2 -0.56(13) 3_665 3_665
C10 Pt10 Pt3 Pt8 173.4(15) . 16_655
C7 Pt10 Pt3 Pt8 -51.4(17) . 16_655
Pt10 Pt10 Pt3 Pt8 1.38(10) 3_665 16_655
Pt10 Pt10 Pt3 Pt8 -53.97(5) 2_655 16_655
Ni7 Pt10 Pt3 Pt8 -107.07(14) . 16_655
Pt2 Pt10 Pt3 Pt8 71.98(5) 3_665 16_655
Ni7 Pt10 Pt3 Pt8 71.42(14) 3_665 16_655
C10 Pt10 Pt3 Pt2 -132.0(15) . .
C7 Pt10 Pt3 Pt2 3.1(17) . .
Pt8 Pt10 Pt3 Pt2 54.57(4) 16_655 .
Pt10 Pt10 Pt3 Pt2 55.95(12) 3_665 .
Pt10 Pt10 Pt3 Pt2 0.60(7) 2_655 .
Ni7 Pt10 Pt3 Pt2 -52.51(14) . .
Pt2 Pt10 Pt3 Pt2 126.55(6) 3_665 .
Ni7 Pt10 Pt3 Pt2 125.99(14) 3_665 .
C1 Pt2 Pt3 C4 1.5(16) . .
Ni7 Pt2 Pt3 C4 -32.5(13) . .
Ni6 Pt2 Pt3 C4 137.2(14) . .
Ni5 Pt2 Pt3 C4 109.6(13) . .
Pt1 Pt2 Pt3 C4 163.6(13) 18_545 .
Pt9 Pt2 Pt3 C4 106.5(13) . .
Ni10 Pt2 Pt3 C4 -90.4(13) 2_655 .
Pt10 Pt2 Pt3 C4 -90.4(13) 2_655 .
Pt3 Pt2 Pt3 C4 -143.2(13) 2_655 .
Pt8 Pt2 Pt3 C4 -141.7(13) 16_655 .
C1 Pt2 Pt3 Ni7 34.0(9) . .
Ni6 Pt2 Pt3 Ni7 169.7(5) . .
Ni5 Pt2 Pt3 Ni7 142.13(17) . .
Pt1 Pt2 Pt3 Ni7 -163.92(15) 18_545 .
Pt9 Pt2 Pt3 Ni7 139.00(16) . .
Ni10 Pt2 Pt3 Ni7 -57.87(16) 2_655 .
Pt10 Pt2 Pt3 Ni7 -57.87(16) 2_655 .
Pt3 Pt2 Pt3 Ni7 -110.71(16) 2_655 .
Pt8 Pt2 Pt3 Ni7 -109.23(16) 16_655 .
C1 Pt2 Pt3 Ni4 -107.4(9) . 17
Ni7 Pt2 Pt3 Ni4 -141.44(17) . 17
Ni6 Pt2 Pt3 Ni4 28.3(5) . 17
Ni5 Pt2 Pt3 Ni4 0.69(12) . 17
Pt1 Pt2 Pt3 Ni4 54.64(9) 18_545 17
Pt9 Pt2 Pt3 Ni4 -2.44(9) . 17
Ni10 Pt2 Pt3 Ni4 160.69(10) 2_655 17
Pt10 Pt2 Pt3 Ni4 160.69(10) 2_655 17
Pt3 Pt2 Pt3 Ni4 107.85(9) 2_655 17
Pt8 Pt2 Pt3 Ni4 109.33(10) 16_655 17
C1 Pt2 Pt3 Ni6 -137.7(10) . 3_665
Ni7 Pt2 Pt3 Ni6 -171.7(5) . 3_665
Ni6 Pt2 Pt3 Ni6 -2.0(9) . 3_665
Ni5 Pt2 Pt3 Ni6 -29.6(5) . 3_665
Pt1 Pt2 Pt3 Ni6 24.4(5) 18_545 3_665
Pt9 Pt2 Pt3 Ni6 -32.7(5) . 3_665
Ni10 Pt2 Pt3 Ni6 130.4(5) 2_655 3_665
Pt10 Pt2 Pt3 Ni6 130.4(5) 2_655 3_665
Pt3 Pt2 Pt3 Ni6 77.6(5) 2_655 3_665
Pt8 Pt2 Pt3 Ni6 79.1(5) 16_655 3_665
C1 Pt2 Pt3 Pt1 -162.1(9) . 17
Ni7 Pt2 Pt3 Pt1 163.88(15) . 17
Ni6 Pt2 Pt3 Pt1 -26.4(5) . 17
Ni5 Pt2 Pt3 Pt1 -53.99(9) . 17
Pt1 Pt2 Pt3 Pt1 -0.04(4) 18_545 17
Pt9 Pt2 Pt3 Pt1 -57.12(5) . 17
Ni10 Pt2 Pt3 Pt1 106.01(6) 2_655 17
Pt10 Pt2 Pt3 Pt1 106.01(6) 2_655 17
Pt3 Pt2 Pt3 Pt1 53.18(7) 2_655 17
Pt8 Pt2 Pt3 Pt1 54.66(6) 16_655 17
C1 Pt2 Pt3 Pt9 -105.0(9) . .
Ni7 Pt2 Pt3 Pt9 -139.00(16) . .
Ni6 Pt2 Pt3 Pt9 30.7(5) . .
Ni5 Pt2 Pt3 Pt9 3.13(9) . .
Pt1 Pt2 Pt3 Pt9 57.08(5) 18_545 .
Ni10 Pt2 Pt3 Pt9 163.13(7) 2_655 .
Pt10 Pt2 Pt3 Pt9 163.13(7) 2_655 .
Pt3 Pt2 Pt3 Pt9 110.30(7) 2_655 .
Pt8 Pt2 Pt3 Pt9 111.77(7) 16_655 .
C1 Pt2 Pt3 Pt10 91.3(9) . .
Ni7 Pt2 Pt3 Pt10 57.30(16) . .
Ni6 Pt2 Pt3 Pt10 -133.0(5) . .
Ni5 Pt2 Pt3 Pt10 -160.57(9) . .
Pt1 Pt2 Pt3 Pt10 -106.62(6) 18_545 .
Pt9 Pt2 Pt3 Pt10 -163.70(7) . .
Ni10 Pt2 Pt3 Pt10 -0.57(7) 2_655 .
Pt10 Pt2 Pt3 Pt10 -0.57(7) 2_655 .
Pt3 Pt2 Pt3 Pt10 -53.40(8) 2_655 .
Pt8 Pt2 Pt3 Pt10 -51.93(7) 16_655 .
C1 Pt2 Pt3 Pt2 144.7(9) . 3_665
Ni7 Pt2 Pt3 Pt2 110.64(16) . 3_665
Ni6 Pt2 Pt3 Pt2 -79.6(5) . 3_665
Ni5 Pt2 Pt3 Pt2 -107.24(9) . 3_665
Pt1 Pt2 Pt3 Pt2 -53.29(7) 18_545 3_665
Pt9 Pt2 Pt3 Pt2 -110.36(7) . 3_665
Ni10 Pt2 Pt3 Pt2 52.76(8) 2_655 3_665
Pt10 Pt2 Pt3 Pt2 52.76(8) 2_655 3_665
Pt3 Pt2 Pt3 Pt2 -0.07(10) 2_655 3_665
Pt8 Pt2 Pt3 Pt2 1.41(7) 16_655 3_665
C1 Pt2 Pt3 Pt8 143.2(9) . 16_655
Ni7 Pt2 Pt3 Pt8 109.23(16) . 16_655
Ni6 Pt2 Pt3 Pt8 -81.1(5) . 16_655
Ni5 Pt2 Pt3 Pt8 -108.65(10) . 16_655
Pt1 Pt2 Pt3 Pt8 -54.70(6) 18_545 16_655
Pt9 Pt2 Pt3 Pt8 -111.77(7) . 16_655
Ni10 Pt2 Pt3 Pt8 51.35(7) 2_655 16_655
Pt10 Pt2 Pt3 Pt8 51.35(7) 2_655 16_655
Pt3 Pt2 Pt3 Pt8 -1.48(7) 2_655 16_655
Ni5 Pt1 Pt8 Ni10 -103.84(14) 17 16_655
Ni4 Pt1 Pt8 Ni10 -25.91(16) . 16_655
Pt2 Pt1 Pt8 Ni10 -100.92(13) 17 16_655
Pt3 Pt1 Pt8 Ni10 -29.20(12) 18_545 16_655
Pt9 Pt1 Pt8 Ni10 -57(4) . 16_655
Pt1 Pt1 Pt8 Ni10 79.49(13) 18_545 16_655
Pt1 Pt1 Pt8 Ni10 150.33(11) 17 16_655
Pt1 Pt1 Pt8 Ni10 79.47(11) 2_655 16_655
Pt1 Pt1 Pt8 Ni10 150.34(13) 3_665 16_655
Pt9 Pt1 Pt8 Ni10 -155.20(12) 17 16_655
Ni5 Pt1 Pt8 Pt10 -103.84(14) 17 16_655
Ni4 Pt1 Pt8 Pt10 -25.91(16) . 16_655
Pt2 Pt1 Pt8 Pt10 -100.92(13) 17 16_655
Pt3 Pt1 Pt8 Pt10 -29.20(12) 18_545 16_655
Pt9 Pt1 Pt8 Pt10 -57(4) . 16_655
Pt1 Pt1 Pt8 Pt10 79.49(13) 18_545 16_655
Pt1 Pt1 Pt8 Pt10 150.33(11) 17 16_655
Pt1 Pt1 Pt8 Pt10 79.47(11) 2_655 16_655
Pt1 Pt1 Pt8 Pt10 150.34(13) 3_665 16_655
Pt9 Pt1 Pt8 Pt10 -155.20(12) 17 16_655
Ni5 Pt1 Pt8 Ni10 -39.21(11) 17 18_545
Ni4 Pt1 Pt8 Ni10 38.72(10) . 18_545
Pt2 Pt1 Pt8 Ni10 -36.29(6) 17 18_545
Pt3 Pt1 Pt8 Ni10 35.42(6) 18_545 18_545
Pt9 Pt1 Pt8 Ni10 8(4) . 18_545
Pt1 Pt1 Pt8 Ni10 144.11(6) 18_545 18_545
Pt1 Pt1 Pt8 Ni10 -145.04(6) 17 18_545
Pt1 Pt1 Pt8 Ni10 144.10(5) 2_655 18_545
Pt1 Pt1 Pt8 Ni10 -145.03(5) 3_665 18_545
Pt9 Pt1 Pt8 Ni10 -90.57(7) 17 18_545
Ni5 Pt1 Pt8 Pt10 -39.21(11) 17 18_545
Ni4 Pt1 Pt8 Pt10 38.72(10) . 18_545
Pt2 Pt1 Pt8 Pt10 -36.29(6) 17 18_545
Pt3 Pt1 Pt8 Pt10 35.42(6) 18_545 18_545
Pt9 Pt1 Pt8 Pt10 8(4) . 18_545
Pt1 Pt1 Pt8 Pt10 144.11(6) 18_545 18_545
Pt1 Pt1 Pt8 Pt10 -145.04(6) 17 18_545
Pt1 Pt1 Pt8 Pt10 144.10(5) 2_655 18_545
Pt1 Pt1 Pt8 Pt10 -145.03(5) 3_665 18_545
Pt9 Pt1 Pt8 Pt10 -90.57(7) 17 18_545
Ni5 Pt1 Pt8 Pt10 25.68(16) 17 17
Ni4 Pt1 Pt8 Pt10 103.60(14) . 17
Pt2 Pt1 Pt8 Pt10 28.60(12) 17 17
Pt3 Pt1 Pt8 Pt10 100.31(12) 18_545 17
Pt9 Pt1 Pt8 Pt10 73(4) . 17
Pt1 Pt1 Pt8 Pt10 -151.00(11) 18_545 17
Pt1 Pt1 Pt8 Pt10 -80.15(13) 17 17
Pt1 Pt1 Pt8 Pt10 -151.01(12) 2_655 17
Pt1 Pt1 Pt8 Pt10 -80.14(11) 3_665 17
Pt9 Pt1 Pt8 Pt10 -25.68(13) 17 17
Ni5 Pt1 Pt8 Ni10 25.68(16) 17 17
Ni4 Pt1 Pt8 Ni10 103.60(14) . 17
Pt2 Pt1 Pt8 Ni10 28.60(12) 17 17
Pt3 Pt1 Pt8 Ni10 100.31(12) 18_545 17
Pt9 Pt1 Pt8 Ni10 73(4) . 17
Pt1 Pt1 Pt8 Ni10 -151.00(11) 18_545 17
Pt1 Pt1 Pt8 Ni10 -80.15(13) 17 17
Pt1 Pt1 Pt8 Ni10 -151.01(12) 2_655 17
Pt1 Pt1 Pt8 Ni10 -80.14(11) 3_665 17
Pt9 Pt1 Pt8 Ni10 -25.68(13) 17 17
Ni5 Pt1 Pt8 Pt1 105.82(10) 17 3_665
Ni4 Pt1 Pt8 Pt1 -176.25(10) . 3_665
Pt2 Pt1 Pt8 Pt1 108.74(5) 17 3_665
Pt3 Pt1 Pt8 Pt1 -179.55(5) 18_545 3_665
Pt9 Pt1 Pt8 Pt1 153(4) . 3_665
Pt1 Pt1 Pt8 Pt1 -70.856(18) 18_545 3_665
Pt1 Pt1 Pt8 Pt1 -0.01(3) 17 3_665
Pt1 Pt1 Pt8 Pt1 -70.87(2) 2_655 3_665
Pt9 Pt1 Pt8 Pt1 54.46(5) 17 3_665
Ni5 Pt1 Pt8 Pt1 176.69(10) 17 2_655
Ni4 Pt1 Pt8 Pt1 -105.38(10) . 2_655
Pt2 Pt1 Pt8 Pt1 179.61(5) 17 2_655
Pt3 Pt1 Pt8 Pt1 -108.68(5) 18_545 2_655
Pt9 Pt1 Pt8 Pt1 -136(4) . 2_655
Pt1 Pt1 Pt8 Pt1 0.01(3) 18_545 2_655
Pt1 Pt1 Pt8 Pt1 70.861(18) 17 2_655
Pt1 Pt1 Pt8 Pt1 70.87(2) 3_665 2_655
Pt9 Pt1 Pt8 Pt1 125.33(5) 17 2_655
Ni5 Pt1 Pt8 Pt2 -129.55(9) 17 18_545
Ni4 Pt1 Pt8 Pt2 -51.62(9) . 18_545
Pt2 Pt1 Pt8 Pt2 -126.63(4) 17 18_545
Pt3 Pt1 Pt8 Pt2 -54.91(4) 18_545 18_545
Pt9 Pt1 Pt8 Pt2 -82(4) . 18_545
Pt1 Pt1 Pt8 Pt2 53.78(5) 18_545 18_545
Pt1 Pt1 Pt8 Pt2 124.62(4) 17 18_545
Pt1 Pt1 Pt8 Pt2 53.76(4) 2_655 18_545
Pt1 Pt1 Pt8 Pt2 124.63(5) 3_665 18_545
Pt9 Pt1 Pt8 Pt2 179.09(5) 17 18_545
Ni5 Pt1 Pt8 Pt2 106.20(10) 17 16_655
Ni4 Pt1 Pt8 Pt2 -175.88(9) . 16_655
Pt2 Pt1 Pt8 Pt2 109.11(2) 17 16_655
Pt3 Pt1 Pt8 Pt2 -179.17(5) 18_545 16_655
Pt9 Pt1 Pt8 Pt2 153(4) . 16_655
Pt1 Pt1 Pt8 Pt2 -70.48(5) 18_545 16_655
Pt1 Pt1 Pt8 Pt2 0.37(6) 17 16_655
Pt1 Pt1 Pt8 Pt2 -70.49(5) 2_655 16_655
Pt1 Pt1 Pt8 Pt2 0.38(5) 3_665 16_655
Pt9 Pt1 Pt8 Pt2 54.84(6) 17 16_655
Ni5 Pt1 Pt8 Pt2 -2.92(9) 17 17
Ni4 Pt1 Pt8 Pt2 75.01(9) . 17
Pt3 Pt1 Pt8 Pt2 71.72(4) 18_545 17
Pt9 Pt1 Pt8 Pt2 44(4) . 17
Pt1 Pt1 Pt8 Pt2 -179.59(5) 18_545 17
Pt1 Pt1 Pt8 Pt2 -108.75(5) 17 17
Pt1 Pt1 Pt8 Pt2 -179.61(5) 2_655 17
Pt1 Pt1 Pt8 Pt2 -108.74(5) 3_665 17
Pt9 Pt1 Pt8 Pt2 -54.28(5) 17 17
C6 Pt9 Ni4 C6 -148.7(13) . 18_545
C5 Pt9 Ni4 C6 -64.7(16) . 18_545
Ni5 Pt9 Ni4 C6 169.5(12) 17 18_545
Ni4 Pt9 Ni4 C6 166.9(12) 17 18_545
Ni5 Pt9 Ni4 C6 -7.2(12) . 18_545
Pt2 Pt9 Ni4 C6 -6.4(12) . 18_545
Pt1 Pt9 Ni4 C6 102.2(12) . 18_545
Pt3 Pt9 Ni4 C6 49.8(19) . 18_545
Pt1 Pt9 Ni4 C6 45.9(12) 18_545 18_545
Pt1 Pt9 Ni4 C6 98.0(12) 17 18_545
C6 Pt9 Ni4 C3 -23.1(15) . .
C5 Pt9 Ni4 C3 60.9(14) . .
Ni5 Pt9 Ni4 C3 -64.9(11) 17 .
Ni4 Pt9 Ni4 C3 -67.5(11) 17 .
Ni5 Pt9 Ni4 C3 118.4(11) . .
Pt2 Pt9 Ni4 C3 119.2(11) . .
Pt1 Pt9 Ni4 C3 -132.2(11) . .
Pt3 Pt9 Ni4 C3 175.4(17) . .
Pt1 Pt9 Ni4 C3 171.5(11) 18_545 .
Pt1 Pt9 Ni4 C3 -136.4(11) 17 .
C6 Pt9 Ni4 C5 -84.0(14) . .
Ni5 Pt9 Ni4 C5 -125.8(10) 17 .
Ni4 Pt9 Ni4 C5 -128.4(10) 17 .
Ni5 Pt9 Ni4 C5 57.5(10) . .
Pt2 Pt9 Ni4 C5 58.3(10) . .
Pt1 Pt9 Ni4 C5 166.9(10) . .
Pt3 Pt9 Ni4 C5 114.5(17) . .
Pt1 Pt9 Ni4 C5 110.6(10) 18_545 .
Pt1 Pt9 Ni4 C5 162.7(10) 17 .
C6 Pt9 Ni4 Ni5 -141.5(11) . .
C5 Pt9 Ni4 Ni5 -57.5(10) . .
Ni5 Pt9 Ni4 Ni5 176.68(16) 17 .
Ni4 Pt9 Ni4 Ni5 174.08(14) 17 .
Pt2 Pt9 Ni4 Ni5 0.79(12) . .
Pt1 Pt9 Ni4 Ni5 109.39(11) . .
Pt3 Pt9 Ni4 Ni5 57.0(14) . .
Pt1 Pt9 Ni4 Ni5 53.10(10) 18_545 .
Pt1 Pt9 Ni4 Ni5 105.21(12) 17 .
C6 Pt9 Ni4 Ni6 34.5(11) . 17
C5 Pt9 Ni4 Ni6 118.6(10) . 17
Ni5 Pt9 Ni4 Ni6 -7.27(14) 17 17
Ni4 Pt9 Ni4 Ni6 -9.9(2) 17 17
Ni5 Pt9 Ni4 Ni6 176.05(19) . 17
Pt2 Pt9 Ni4 Ni6 176.84(12) . 17
Pt1 Pt9 Ni4 Ni6 -74.56(14) . 17
Pt3 Pt9 Ni4 Ni6 -127.0(14) . 17
Pt1 Pt9 Ni4 Ni6 -130.85(14) 18_545 17
Pt1 Pt9 Ni4 Ni6 -78.74(16) 17 17
C6 Pt9 Ni4 Pt9 165.9(11) . 18_545
C5 Pt9 Ni4 Pt9 -110.1(10) . 18_545
Ni5 Pt9 Ni4 Pt9 124.08(13) 17 18_545
Ni4 Pt9 Ni4 Pt9 121.49(9) 17 18_545
Ni5 Pt9 Ni4 Pt9 -52.59(12) . 18_545
Pt2 Pt9 Ni4 Pt9 -51.80(14) . 18_545
Pt1 Pt9 Ni4 Pt9 56.80(8) . 18_545
Pt3 Pt9 Ni4 Pt9 4.4(15) . 18_545
Pt1 Pt9 Ni4 Pt9 0.51(10) 18_545 18_545
Pt1 Pt9 Ni4 Pt9 52.62(12) 17 18_545
C6 Pt9 Ni4 Ni9 165.9(11) . 18_545
C5 Pt9 Ni4 Ni9 -110.1(10) . 18_545
Ni5 Pt9 Ni4 Ni9 124.08(13) 17 18_545
Ni4 Pt9 Ni4 Ni9 121.49(9) 17 18_545
Ni5 Pt9 Ni4 Ni9 -52.59(12) . 18_545
Pt2 Pt9 Ni4 Ni9 -51.80(14) . 18_545
Pt1 Pt9 Ni4 Ni9 56.80(8) . 18_545
Pt3 Pt9 Ni4 Ni9 4.4(15) . 18_545
Pt1 Pt9 Ni4 Ni9 0.51(10) 18_545 18_545
Pt1 Pt9 Ni4 Ni9 52.62(12) 17 18_545
C6 Pt9 Ni4 Pt1 109.1(11) . .
C5 Pt9 Ni4 Pt1 -166.9(10) . .
Ni5 Pt9 Ni4 Pt1 67.28(9) 17 .
Ni4 Pt9 Ni4 Pt1 64.69(13) 17 .
Ni5 Pt9 Ni4 Pt1 -109.39(11) . .
Pt2 Pt9 Ni4 Pt1 -108.60(9) . .
Pt3 Pt9 Ni4 Pt1 -52.4(14) . .
Pt1 Pt9 Ni4 Pt1 -56.29(6) 18_545 .
Pt1 Pt9 Ni4 Pt1 -4.18(9) 17 .
C6 Pt9 Ni4 Pt3 105.0(11) . 18_545
C5 Pt9 Ni4 Pt3 -171.0(10) . 18_545
Ni5 Pt9 Ni4 Pt3 63.19(14) 17 18_545
Ni4 Pt9 Ni4 Pt3 60.60(19) 17 18_545
Ni5 Pt9 Ni4 Pt3 -113.49(17) . 18_545
Pt2 Pt9 Ni4 Pt3 -112.70(13) . 18_545
Pt1 Pt9 Ni4 Pt3 -4.09(10) . 18_545
Pt3 Pt9 Ni4 Pt3 -56.5(15) . 18_545
Pt1 Pt9 Ni4 Pt3 -60.39(14) 18_545 18_545
Pt1 Pt9 Ni4 Pt3 -8.28(18) 17 18_545
C6 Pt9 Ni4 Ni5 41.8(11) . 17
C5 Pt9 Ni4 Ni5 125.8(10) . 17
Ni4 Pt9 Ni4 Ni5 -2.59(16) 17 17
Ni5 Pt9 Ni4 Ni5 -176.68(16) . 17
Pt2 Pt9 Ni4 Ni5 -175.89(11) . 17
Pt1 Pt9 Ni4 Ni5 -67.28(9) . 17
Pt3 Pt9 Ni4 Ni5 -119.7(14) . 17
Pt1 Pt9 Ni4 Ni5 -123.58(10) 18_545 17
Pt1 Pt9 Ni4 Ni5 -71.47(11) 17 17
Ni5 Pt1 Ni4 C6 -178.1(12) 17 18_545
Pt2 Pt1 Ni4 C6 126.9(12) 17 18_545
Pt3 Pt1 Ni4 C6 71.7(12) 18_545 18_545
Pt9 Pt1 Ni4 C6 -112.1(12) . 18_545
Pt8 Pt1 Ni4 C6 68.4(12) . 18_545
Pt1 Pt1 Ni4 C6 -54.1(12) 18_545 18_545
Pt1 Pt1 Ni4 C6 -107.9(12) 17 18_545
Pt1 Pt1 Ni4 C6 -1.0(12) 2_655 18_545
Pt1 Pt1 Ni4 C6 -39.7(19) 3_665 18_545
Pt9 Pt1 Ni4 C6 -177.7(12) 17 18_545
Ni5 Pt1 Ni4 C3 44.9(14) 17 .
Pt2 Pt1 Ni4 C3 -10.1(14) 17 .
Pt3 Pt1 Ni4 C3 -65.2(14) 18_545 .
Pt9 Pt1 Ni4 C3 110.9(14) . .
Pt8 Pt1 Ni4 C3 -68.5(14) . .
Pt1 Pt1 Ni4 C3 168.9(14) 18_545 .
Pt1 Pt1 Ni4 C3 115.2(14) 17 .
Pt1 Pt1 Ni4 C3 -138.0(14) 2_655 .
Pt1 Pt1 Ni4 C3 -176.6(18) 3_665 .
Pt9 Pt1 Ni4 C3 45.4(14) 17 .
Ni5 Pt1 Ni4 C5 -76.8(8) 17 .
Pt2 Pt1 Ni4 C5 -131.8(8) 17 .
Pt3 Pt1 Ni4 C5 173.1(8) 18_545 .
Pt9 Pt1 Ni4 C5 -10.8(8) . .
Pt8 Pt1 Ni4 C5 169.7(8) . .
Pt1 Pt1 Ni4 C5 47.2(8) 18_545 .
Pt1 Pt1 Ni4 C5 -6.5(8) 17 .
Pt1 Pt1 Ni4 C5 100.3(8) 2_655 .
Pt1 Pt1 Ni4 C5 61.7(17) 3_665 .
Pt9 Pt1 Ni4 C5 -76.4(8) 17 .
Ni5 Pt1 Ni4 Ni5 -122.88(13) 17 .
Pt2 Pt1 Ni4 Ni5 -177.88(11) 17 .
Pt3 Pt1 Ni4 Ni5 127.01(13) 18_545 .
Pt9 Pt1 Ni4 Ni5 -56.88(11) . .
Pt8 Pt1 Ni4 Ni5 123.65(11) . .
Pt1 Pt1 Ni4 Ni5 1.12(11) 18_545 .
Pt1 Pt1 Ni4 Ni5 -52.59(13) 17 .
Pt1 Pt1 Ni4 Ni5 54.22(13) 2_655 .
Pt1 Pt1 Ni4 Ni5 15.6(15) 3_665 .
Pt9 Pt1 Ni4 Ni5 -122.44(11) 17 .
Ni5 Pt1 Ni4 Ni6 49.43(13) 17 17
Pt2 Pt1 Ni4 Ni6 -5.57(12) 17 17
Pt3 Pt1 Ni4 Ni6 -60.68(11) 18_545 17
Pt9 Pt1 Ni4 Ni6 115.43(13) . 17
Pt8 Pt1 Ni4 Ni6 -64.04(13) . 17
Pt1 Pt1 Ni4 Ni6 173.43(11) 18_545 17
Pt1 Pt1 Ni4 Ni6 119.72(11) 17 17
Pt1 Pt1 Ni4 Ni6 -133.47(10) 2_655 17
Pt1 Pt1 Ni4 Ni6 -172.1(14) 3_665 17
Pt9 Pt1 Ni4 Ni6 49.86(15) 17 17
Ni5 Pt1 Ni4 Pt9 -66.00(11) 17 .
Pt2 Pt1 Ni4 Pt9 -121.00(7) 17 .
Pt3 Pt1 Ni4 Pt9 -176.11(9) 18_545 .
Pt8 Pt1 Ni4 Pt9 -179.47(6) . .
Pt1 Pt1 Ni4 Pt9 58.00(6) 18_545 .
Pt1 Pt1 Ni4 Pt9 4.29(9) 17 .
Pt1 Pt1 Ni4 Pt9 111.10(6) 2_655 .
Pt1 Pt1 Ni4 Pt9 72.5(14) 3_665 .
Pt9 Pt1 Ni4 Pt9 -65.56(11) 17 .
Ni5 Pt1 Ni4 Pt9 -178.77(13) 17 18_545
Pt2 Pt1 Ni4 Pt9 126.23(7) 17 18_545
Pt3 Pt1 Ni4 Pt9 71.12(7) 18_545 18_545
Pt9 Pt1 Ni4 Pt9 -112.77(9) . 18_545
Pt8 Pt1 Ni4 Pt9 67.76(9) . 18_545
Pt1 Pt1 Ni4 Pt9 -54.77(7) 18_545 18_545
Pt1 Pt1 Ni4 Pt9 -108.48(8) 17 18_545
Pt1 Pt1 Ni4 Pt9 -1.68(10) 2_655 18_545
Pt1 Pt1 Ni4 Pt9 -40.3(14) 3_665 18_545
Pt9 Pt1 Ni4 Pt9 -178.34(11) 17 18_545
Ni5 Pt1 Ni4 Ni9 -178.77(13) 17 18_545
Pt2 Pt1 Ni4 Ni9 126.23(7) 17 18_545
Pt3 Pt1 Ni4 Ni9 71.12(7) 18_545 18_545
Pt9 Pt1 Ni4 Ni9 -112.77(9) . 18_545
Pt8 Pt1 Ni4 Ni9 67.76(9) . 18_545
Pt1 Pt1 Ni4 Ni9 -54.77(7) 18_545 18_545
Pt1 Pt1 Ni4 Ni9 -108.48(8) 17 18_545
Pt1 Pt1 Ni4 Ni9 -1.68(10) 2_655 18_545
Pt1 Pt1 Ni4 Ni9 -40.3(14) 3_665 18_545
Pt9 Pt1 Ni4 Ni9 -178.34(11) 17 18_545
Ni5 Pt1 Ni4 Pt3 110.11(11) 17 18_545
Pt2 Pt1 Ni4 Pt3 55.11(6) 17 18_545
Pt9 Pt1 Ni4 Pt3 176.11(9) . 18_545
Pt8 Pt1 Ni4 Pt3 -3.36(9) . 18_545
Pt1 Pt1 Ni4 Pt3 -125.89(5) 18_545 18_545
Pt1 Pt1 Ni4 Pt3 -179.60(5) 17 18_545
Pt1 Pt1 Ni4 Pt3 -72.79(7) 2_655 18_545
Pt1 Pt1 Ni4 Pt3 -111.4(14) 3_665 18_545
Pt9 Pt1 Ni4 Pt3 110.55(9) 17 18_545
Pt2 Pt1 Ni4 Ni5 -55.00(10) 17 17
Pt3 Pt1 Ni4 Ni5 -110.11(11) 18_545 17
Pt9 Pt1 Ni4 Ni5 66.00(11) . 17
Pt8 Pt1 Ni4 Ni5 -113.47(11) . 17
Pt1 Pt1 Ni4 Ni5 124.00(10) 18_545 17
Pt1 Pt1 Ni4 Ni5 70.29(11) 17 17
Pt1 Pt1 Ni4 Ni5 177.10(9) 2_655 17
Pt1 Pt1 Ni4 Ni5 138.5(14) 3_665 17
Pt9 Pt1 Ni4 Ni5 0.43(13) 17 17
C6 Ni4 Ni5 C2 -58.0(17) 18_545 .
C3 Ni4 Ni5 C2 16.7(17) . .
C5 Ni4 Ni5 C2 69.8(17) . .
Ni6 Ni4 Ni5 C2 100.8(18) 17 .
Pt9 Ni4 Ni5 C2 129.5(13) . .
Pt9 Ni4 Ni5 C2 -114.8(13) 18_545 .
Ni9 Ni4 Ni5 C2 -114.8(13) 18_545 .
Pt1 Ni4 Ni5 C2 -173.4(13) . .
Pt3 Ni4 Ni5 C2 -116.5(13) 18_545 .
Ni5 Ni4 Ni5 C2 132.7(13) 17 .
C6 Ni4 Ni5 C5 -127.8(16) 18_545 .
C3 Ni4 Ni5 C5 -53.1(15) . .
Ni6 Ni4 Ni5 C5 30.9(17) 17 .
Pt9 Ni4 Ni5 C5 59.7(11) . .
Pt9 Ni4 Ni5 C5 175.3(11) 18_545 .
Ni9 Ni4 Ni5 C5 175.3(11) 18_545 .
Pt1 Ni4 Ni5 C5 116.8(11) . .
Pt3 Ni4 Ni5 C5 173.7(11) 18_545 .
Ni5 Ni4 Ni5 C5 62.9(11) 17 .
C3 Ni4 Ni5 C6 74.7(16) . 18_545
C5 Ni4 Ni5 C6 127.8(17) . 18_545
Ni6 Ni4 Ni5 C6 158.7(18) 17 18_545
Pt9 Ni4 Ni5 C6 -172.5(12) . 18_545
Pt9 Ni4 Ni5 C6 -56.9(12) 18_545 18_545
Ni9 Ni4 Ni5 C6 -56.9(12) 18_545 18_545
Pt1 Ni4 Ni5 C6 -115.4(12) . 18_545
Pt3 Ni4 Ni5 C6 -58.5(12) 18_545 18_545
Ni5 Ni4 Ni5 C6 -169.3(12) 17 18_545
C6 Ni4 Ni5 Ni6 17.0(19) 18_545 .
C3 Ni4 Ni5 Ni6 91.8(18) . .
C5 Ni4 Ni5 Ni6 144.8(19) . .
Ni6 Ni4 Ni5 Ni6 175.8(13) 17 .
Pt9 Ni4 Ni5 Ni6 -155.5(15) . .
Pt9 Ni4 Ni5 Ni6 -39.8(15) 18_545 .
Ni9 Ni4 Ni5 Ni6 -39.8(15) 18_545 .
Pt1 Ni4 Ni5 Ni6 -98.4(15) . .
Pt3 Ni4 Ni5 Ni6 -41.5(16) 18_545 .
Ni5 Ni4 Ni5 Ni6 -152.3(14) 17 .
C6 Ni4 Ni5 Ni9 56.9(12) 18_545 18_545
C3 Ni4 Ni5 Ni9 131.6(11) . 18_545
C5 Ni4 Ni5 Ni9 -175.3(11) . 18_545
Ni6 Ni4 Ni5 Ni9 -144.4(14) 17 18_545
Pt9 Ni4 Ni5 Ni9 -115.63(13) . 18_545
Pt9 Ni4 Ni5 Ni9 0.0 18_545 18_545
Pt1 Ni4 Ni5 Ni9 -58.52(9) . 18_545
Pt3 Ni4 Ni5 Ni9 -1.65(13) 18_545 18_545
Ni5 Ni4 Ni5 Ni9 -112.46(15) 17 18_545
C6 Ni4 Ni5 Pt9 56.9(12) 18_545 18_545
C3 Ni4 Ni5 Pt9 131.6(11) . 18_545
C5 Ni4 Ni5 Pt9 -175.3(11) . 18_545
Ni6 Ni4 Ni5 Pt9 -144.4(14) 17 18_545
Pt9 Ni4 Ni5 Pt9 -115.63(13) . 18_545
Ni9 Ni4 Ni5 Pt9 0.0 18_545 18_545
Pt1 Ni4 Ni5 Pt9 -58.52(9) . 18_545
Pt3 Ni4 Ni5 Pt9 -1.65(13) 18_545 18_545
Ni5 Ni4 Ni5 Pt9 -112.46(15) 17 18_545
C6 Ni4 Ni5 Pt9 172.5(12) 18_545 .
C3 Ni4 Ni5 Pt9 -112.8(11) . .
C5 Ni4 Ni5 Pt9 -59.7(11) . .
Ni6 Ni4 Ni5 Pt9 -28.8(13) 17 .
Pt9 Ni4 Ni5 Pt9 115.63(13) 18_545 .
Ni9 Ni4 Ni5 Pt9 115.63(13) 18_545 .
Pt1 Ni4 Ni5 Pt9 57.11(9) . .
Pt3 Ni4 Ni5 Pt9 113.98(17) 18_545 .
Ni5 Ni4 Ni5 Pt9 3.17(15) 17 .
C6 Ni4 Ni5 Pt1 114.2(12) 18_545 18_545
C3 Ni4 Ni5 Pt1 -171.1(11) . 18_545
C5 Ni4 Ni5 Pt1 -118.0(11) . 18_545
Ni6 Ni4 Ni5 Pt1 -87.0(14) 17 18_545
Pt9 Ni4 Ni5 Pt1 -58.28(9) . 18_545
Pt9 Ni4 Ni5 Pt1 57.36(9) 18_545 18_545
Ni9 Ni4 Ni5 Pt1 57.36(9) 18_545 18_545
Pt1 Ni4 Ni5 Pt1 -1.17(12) . 18_545
Pt3 Ni4 Ni5 Pt1 55.70(18) 18_545 18_545
Ni5 Ni4 Ni5 Pt1 -55.11(16) 17 18_545
C6 Ni4 Ni5 Pt2 171.6(12) 18_545 .
C3 Ni4 Ni5 Pt2 -113.6(11) . .
C5 Ni4 Ni5 Pt2 -60.6(11) . .
Ni6 Ni4 Ni5 Pt2 -29.6(14) 17 .
Pt9 Ni4 Ni5 Pt2 -0.87(13) . .
Pt9 Ni4 Ni5 Pt2 114.76(16) 18_545 .
Ni9 Ni4 Ni5 Pt2 114.76(16) 18_545 .
Pt1 Ni4 Ni5 Pt2 56.24(17) . .
Pt3 Ni4 Ni5 Pt2 113.11(17) 18_545 .
Ni5 Ni4 Ni5 Pt2 2.3(3) 17 .
C6 Ni4 Ni5 Ni4 59.5(12) 18_545 18_545
C3 Ni4 Ni5 Ni4 134.2(11) . 18_545
C5 Ni4 Ni5 Ni4 -172.8(11) . 18_545
Ni6 Ni4 Ni5 Ni4 -141.8(12) 17 18_545
Pt9 Ni4 Ni5 Ni4 -113.06(15) . 18_545
Pt9 Ni4 Ni5 Ni4 2.57(15) 18_545 18_545
Ni9 Ni4 Ni5 Ni4 2.57(15) 18_545 18_545
Pt1 Ni4 Ni5 Ni4 -55.96(16) . 18_545
Pt3 Ni4 Ni5 Ni4 0.9(3) 18_545 18_545
Ni5 Ni4 Ni5 Ni4 -109.90(7) 17 18_545
C6 Pt9 Ni5 C2 -50(2) . .
C5 Pt9 Ni5 C2 -49.7(19) . .
Ni5 Pt9 Ni5 C2 -120.1(15) 17 .
Ni4 Pt9 Ni5 C2 -116.5(16) . .
Ni4 Pt9 Ni5 C2 173(2) 17 .
Pt2 Pt9 Ni5 C2 64.3(16) . .
Pt1 Pt9 Ni5 C2 -170.9(16) . .
Pt3 Pt9 Ni5 C2 67.7(16) . .
Pt1 Pt9 Ni5 C2 133.7(16) 18_545 .
Pt1 Pt9 Ni5 C2 135.8(15) 17 .
C6 Pt9 Ni5 C5 -1(2) . .
Ni5 Pt9 Ni5 C5 -70.3(12) 17 .
Ni4 Pt9 Ni5 C5 -66.8(12) . .
Ni4 Pt9 Ni5 C5 -137.2(18) 17 .
Pt2 Pt9 Ni5 C5 114.1(12) . .
Pt1 Pt9 Ni5 C5 -121.2(12) . .
Pt3 Pt9 Ni5 C5 117.5(12) . .
Pt1 Pt9 Ni5 C5 -176.5(12) 18_545 .
Pt1 Pt9 Ni5 C5 -174.5(12) 17 .
C6 Pt9 Ni5 C6 72(2) . 18_545
C5 Pt9 Ni5 C6 72.7(15) . 18_545
Ni5 Pt9 Ni5 C6 2.3(10) 17 18_545
Ni4 Pt9 Ni5 C6 5.9(10) . 18_545
Ni4 Pt9 Ni5 C6 -64.6(18) 17 18_545
Pt2 Pt9 Ni5 C6 -173.3(10) . 18_545
Pt1 Pt9 Ni5 C6 -48.6(10) . 18_545
Pt3 Pt9 Ni5 C6 -169.9(10) . 18_545
Pt1 Pt9 Ni5 C6 -103.9(10) 18_545 18_545
Pt1 Pt9 Ni5 C6 -101.8(10) 17 18_545
C6 Pt9 Ni5 Ni4 66.0(16) . .
C5 Pt9 Ni5 Ni4 66.8(12) . .
Ni5 Pt9 Ni5 Ni4 -3.58(17) 17 .
Ni4 Pt9 Ni5 Ni4 -70.5(14) 17 .
Pt2 Pt9 Ni5 Ni4 -179.18(13) . .
Pt1 Pt9 Ni5 Ni4 -54.47(10) . .
Pt3 Pt9 Ni5 Ni4 -175.77(12) . .
Pt1 Pt9 Ni5 Ni4 -109.77(12) 18_545 .
Pt1 Pt9 Ni5 Ni4 -107.69(13) 17 .
C6 Pt9 Ni5 Ni6 -117.4(16) . .
C5 Pt9 Ni5 Ni6 -116.7(12) . .
Ni5 Pt9 Ni5 Ni6 172.97(14) 17 .
Ni4 Pt9 Ni5 Ni6 176.6(2) . .
Ni4 Pt9 Ni5 Ni6 106.1(14) 17 .
Pt2 Pt9 Ni5 Ni6 -2.63(14) . .
Pt1 Pt9 Ni5 Ni6 122.08(16) . .
Pt3 Pt9 Ni5 Ni6 0.8(2) . .
Pt1 Pt9 Ni5 Ni6 66.78(16) 18_545 .
Pt1 Pt9 Ni5 Ni6 68.86(19) 17 .
C6 Pt9 Ni5 Ni9 119.8(16) . 18_545
C5 Pt9 Ni5 Ni9 120.6(12) . 18_545
Ni5 Pt9 Ni5 Ni9 50.26(19) 17 18_545
Ni4 Pt9 Ni5 Ni9 53.84(12) . 18_545
Ni4 Pt9 Ni5 Ni9 -16.6(15) 17 18_545
Pt2 Pt9 Ni5 Ni9 -125.34(11) . 18_545
Pt1 Pt9 Ni5 Ni9 -0.63(10) . 18_545
Pt3 Pt9 Ni5 Ni9 -121.94(9) . 18_545
Pt1 Pt9 Ni5 Ni9 -55.93(7) 18_545 18_545
Pt1 Pt9 Ni5 Ni9 -53.85(13) 17 18_545
C6 Pt9 Ni5 Pt9 119.8(16) . 18_545
C5 Pt9 Ni5 Pt9 120.6(12) . 18_545
Ni5 Pt9 Ni5 Pt9 50.26(19) 17 18_545
Ni4 Pt9 Ni5 Pt9 53.84(12) . 18_545
Ni4 Pt9 Ni5 Pt9 -16.6(15) 17 18_545
Pt2 Pt9 Ni5 Pt9 -125.34(11) . 18_545
Pt1 Pt9 Ni5 Pt9 -0.63(10) . 18_545
Pt3 Pt9 Ni5 Pt9 -121.94(9) . 18_545
Pt1 Pt9 Ni5 Pt9 -55.93(7) 18_545 18_545
Pt1 Pt9 Ni5 Pt9 -53.85(13) 17 18_545
C6 Pt9 Ni5 Pt1 175.8(16) . 18_545
C5 Pt9 Ni5 Pt1 176.5(12) . 18_545
Ni5 Pt9 Ni5 Pt1 106.19(14) 17 18_545
Ni4 Pt9 Ni5 Pt1 109.77(12) . 18_545
Ni4 Pt9 Ni5 Pt1 39.3(15) 17 18_545
Pt2 Pt9 Ni5 Pt1 -69.41(7) . 18_545
Pt1 Pt9 Ni5 Pt1 55.30(7) . 18_545
Pt3 Pt9 Ni5 Pt1 -66.00(10) . 18_545
Pt1 Pt9 Ni5 Pt1 2.08(10) 17 18_545
C6 Pt9 Ni5 Pt2 -114.8(16) . .
C5 Pt9 Ni5 Pt2 -114.1(12) . .
Ni5 Pt9 Ni5 Pt2 175.60(12) 17 .
Ni4 Pt9 Ni5 Pt2 179.18(13) . .
Ni4 Pt9 Ni5 Pt2 108.7(15) 17 .
Pt1 Pt9 Ni5 Pt2 124.71(7) . .
Pt3 Pt9 Ni5 Pt2 3.41(10) . .
Pt1 Pt9 Ni5 Pt2 69.41(6) 18_545 .
Pt1 Pt9 Ni5 Pt2 71.49(9) 17 .
C6 Pt9 Ni5 Ni4 175.3(16) . 18_545
C5 Pt9 Ni5 Ni4 176.1(12) . 18_545
Ni5 Pt9 Ni5 Ni4 105.8(2) 17 18_545
Ni4 Pt9 Ni5 Ni4 109.33(19) . 18_545
Ni4 Pt9 Ni5 Ni4 38.9(15) 17 18_545
Pt2 Pt9 Ni5 Ni4 -69.85(16) . 18_545
Pt1 Pt9 Ni5 Ni4 54.86(17) . 18_545
Pt3 Pt9 Ni5 Ni4 -66.4(2) . 18_545
Pt1 Pt9 Ni5 Ni4 -0.44(13) 18_545 18_545
Pt1 Pt9 Ni5 Ni4 1.6(2) 17 18_545
C1 Pt2 Ni5 C2 -41.5(12) . .
Ni7 Pt2 Ni5 C2 -75.3(10) . .
Ni6 Pt2 Ni5 C2 40.4(9) . .
Pt1 Pt2 Ni5 C2 143.3(9) 18_545 .
Pt9 Pt2 Ni5 C2 -142.1(9) . .
Ni10 Pt2 Ni5 C2 74.8(9) 2_655 .
Pt10 Pt2 Ni5 C2 74.8(9) 2_655 .
Pt3 Pt2 Ni5 C2 90.6(9) 2_655 .
Pt8 Pt2 Ni5 C2 146.1(9) 16_655 .
Pt3 Pt2 Ni5 C2 -145.2(9) . .
C1 Pt2 Ni5 C5 55.7(12) . .
Ni7 Pt2 Ni5 C5 21.9(9) . .
Ni6 Pt2 Ni5 C5 137.6(8) . .
Pt1 Pt2 Ni5 C5 -119.5(8) 18_545 .
Pt9 Pt2 Ni5 C5 -44.9(8) . .
Ni10 Pt2 Ni5 C5 172.0(8) 2_655 .
Pt10 Pt2 Ni5 C5 172.0(8) 2_655 .
Pt3 Pt2 Ni5 C5 -172.2(8) 2_655 .
Pt8 Pt2 Ni5 C5 -116.7(8) 16_655 .
Pt3 Pt2 Ni5 C5 -48.0(8) . .
C1 Pt2 Ni5 C6 138(5) . 18_545
Ni7 Pt2 Ni5 C6 104(5) . 18_545
Ni6 Pt2 Ni5 C6 -141(5) . 18_545
Pt1 Pt2 Ni5 C6 -38(5) 18_545 18_545
Pt9 Pt2 Ni5 C6 37(5) . 18_545
Ni10 Pt2 Ni5 C6 -106(5) 2_655 18_545
Pt10 Pt2 Ni5 C6 -106(5) 2_655 18_545
Pt3 Pt2 Ni5 C6 -90(5) 2_655 18_545
Pt8 Pt2 Ni5 C6 -35(5) 16_655 18_545
Pt3 Pt2 Ni5 C6 34(5) . 18_545
C1 Pt2 Ni5 Ni4 101.4(8) . .
Ni7 Pt2 Ni5 Ni4 67.6(3) . .
Ni6 Pt2 Ni5 Ni4 -176.7(2) . .
Pt1 Pt2 Ni5 Ni4 -73.75(16) 18_545 .
Pt9 Pt2 Ni5 Ni4 0.87(13) . .
Ni10 Pt2 Ni5 Ni4 -142.28(16) 2_655 .
Pt10 Pt2 Ni5 Ni4 -142.28(16) 2_655 .
Pt3 Pt2 Ni5 Ni4 -126.48(16) 2_655 .
Pt8 Pt2 Ni5 Ni4 -70.96(17) 16_655 .
Pt3 Pt2 Ni5 Ni4 -2.31(19) . .
C1 Pt2 Ni5 Ni6 -81.9(8) . .
Ni7 Pt2 Ni5 Ni6 -115.7(3) . .
Pt1 Pt2 Ni5 Ni6 102.94(11) 18_545 .
Pt9 Pt2 Ni5 Ni6 177.56(13) . .
Ni10 Pt2 Ni5 Ni6 34.4(2) 2_655 .
Pt10 Pt2 Ni5 Ni6 34.4(2) 2_655 .
Pt3 Pt2 Ni5 Ni6 50.21(10) 2_655 .
Pt8 Pt2 Ni5 Ni6 105.74(11) 16_655 .
Pt3 Pt2 Ni5 Ni6 174.39(10) . .
C1 Pt2 Ni5 Ni9 179.2(8) . 18_545
Ni7 Pt2 Ni5 Ni9 145.4(2) . 18_545
Ni6 Pt2 Ni5 Ni9 -98.91(17) . 18_545
Pt1 Pt2 Ni5 Ni9 4.03(11) 18_545 18_545
Pt9 Pt2 Ni5 Ni9 78.65(15) . 18_545
Ni10 Pt2 Ni5 Ni9 -64.5(2) 2_655 18_545
Pt10 Pt2 Ni5 Ni9 -64.5(2) 2_655 18_545
Pt3 Pt2 Ni5 Ni9 -48.71(14) 2_655 18_545
Pt8 Pt2 Ni5 Ni9 6.82(18) 16_655 18_545
Pt3 Pt2 Ni5 Ni9 75.47(16) . 18_545
C1 Pt2 Ni5 Pt9 179.2(8) . 18_545
Ni7 Pt2 Ni5 Pt9 145.4(2) . 18_545
Ni6 Pt2 Ni5 Pt9 -98.91(17) . 18_545
Pt1 Pt2 Ni5 Pt9 4.03(11) 18_545 18_545
Pt9 Pt2 Ni5 Pt9 78.65(15) . 18_545
Ni10 Pt2 Ni5 Pt9 -64.5(2) 2_655 18_545
Pt10 Pt2 Ni5 Pt9 -64.5(2) 2_655 18_545
Pt3 Pt2 Ni5 Pt9 -48.71(14) 2_655 18_545
Pt8 Pt2 Ni5 Pt9 6.82(18) 16_655 18_545
Pt3 Pt2 Ni5 Pt9 75.47(16) . 18_545
C1 Pt2 Ni5 Pt9 100.6(8) . .
Ni7 Pt2 Ni5 Pt9 66.8(3) . .
Ni6 Pt2 Ni5 Pt9 -177.56(13) . .
Pt1 Pt2 Ni5 Pt9 -74.62(7) 18_545 .
Ni10 Pt2 Ni5 Pt9 -143.15(15) 2_655 .
Pt10 Pt2 Ni5 Pt9 -143.15(15) 2_655 .
Pt3 Pt2 Ni5 Pt9 -127.35(7) 2_655 .
Pt8 Pt2 Ni5 Pt9 -71.82(8) 16_655 .
Pt3 Pt2 Ni5 Pt9 -3.17(9) . .
C1 Pt2 Ni5 Pt1 175.2(8) . 18_545
Ni7 Pt2 Ni5 Pt1 141.4(2) . 18_545
Ni6 Pt2 Ni5 Pt1 -102.94(11) . 18_545
Pt9 Pt2 Ni5 Pt1 74.62(7) . 18_545
Ni10 Pt2 Ni5 Pt1 -68.53(17) 2_655 18_545
Pt10 Pt2 Ni5 Pt1 -68.53(17) 2_655 18_545
Pt3 Pt2 Ni5 Pt1 -52.73(5) 2_655 18_545
Pt8 Pt2 Ni5 Pt1 2.79(8) 16_655 18_545
Pt3 Pt2 Ni5 Pt1 71.44(8) . 18_545
C1 Pt2 Ni5 Ni4 -131.8(8) . 18_545
Ni7 Pt2 Ni5 Ni4 -165.7(2) . 18_545
Ni6 Pt2 Ni5 Ni4 -49.98(12) . 18_545
Pt1 Pt2 Ni5 Ni4 52.96(9) 18_545 18_545
Pt9 Pt2 Ni5 Ni4 127.58(12) . 18_545
Ni10 Pt2 Ni5 Ni4 -15.6(2) 2_655 18_545
Pt10 Pt2 Ni5 Ni4 -15.6(2) 2_655 18_545
Pt3 Pt2 Ni5 Ni4 0.22(10) 2_655 18_545
Pt8 Pt2 Ni5 Ni4 55.75(12) 16_655 18_545
Pt3 Pt2 Ni5 Ni4 124.40(9) . 18_545
C5 Ni5 Ni6 C2 61.3(18) . .
C6 Ni5 Ni6 C2 -64.9(17) 18_545 .
Ni4 Ni5 Ni6 C2 -80(2) . .
Ni9 Ni5 Ni6 C2 -118.2(13) 18_545 .
Pt9 Ni5 Ni6 C2 -118.2(13) 18_545 .
Pt9 Ni5 Ni6 C2 126.0(13) . .
Pt1 Ni5 Ni6 C2 -178.0(13) 18_545 .
Pt2 Ni5 Ni6 C2 123.3(13) . .
Ni4 Ni5 Ni6 C2 -125.8(13) 18_545 .
C2 Ni5 Ni6 C3 86.4(15) . 18_545
C5 Ni5 Ni6 C3 147.6(14) . 18_545
C6 Ni5 Ni6 C3 21.5(13) 18_545 18_545
Ni4 Ni5 Ni6 C3 6.0(17) . 18_545
Ni9 Ni5 Ni6 C3 -31.9(7) 18_545 18_545
Pt9 Ni5 Ni6 C3 -31.9(7) 18_545 18_545
Pt9 Ni5 Ni6 C3 -147.7(7) . 18_545
Pt1 Ni5 Ni6 C3 -91.6(7) 18_545 18_545
Pt2 Ni5 Ni6 C3 -150.3(7) . 18_545
Ni4 Ni5 Ni6 C3 -39.5(7) 18_545 18_545
C2 Ni5 Ni6 C8 -46(2) . .
C5 Ni5 Ni6 C8 15(2) . .
C6 Ni5 Ni6 C8 -111(2) 18_545 .
Ni4 Ni5 Ni6 C8 -127(2) . .
Ni9 Ni5 Ni6 C8 -164.4(17) 18_545 .
Pt9 Ni5 Ni6 C8 -164.4(17) 18_545 .
Pt9 Ni5 Ni6 C8 79.8(17) . .
Pt1 Ni5 Ni6 C8 135.9(17) 18_545 .
Pt2 Ni5 Ni6 C8 77.2(17) . .
Ni4 Ni5 Ni6 C8 -172.0(18) 18_545 .
C2 Ni5 Ni6 Ni4 125.8(13) . 18_545
C5 Ni5 Ni6 Ni4 -172.9(12) . 18_545
C6 Ni5 Ni6 Ni4 61.0(11) 18_545 18_545
Ni4 Ni5 Ni6 Ni4 45.4(15) . 18_545
Ni9 Ni5 Ni6 Ni4 7.58(15) 18_545 18_545
Pt9 Ni5 Ni6 Ni4 7.58(15) 18_545 18_545
Pt9 Ni5 Ni6 Ni4 -108.23(18) . 18_545
Pt1 Ni5 Ni6 Ni4 -52.13(11) 18_545 18_545
Pt2 Ni5 Ni6 Ni4 -110.84(13) . 18_545
C2 Ni5 Ni6 Pt2 -123.3(13) . .
C5 Ni5 Ni6 Pt2 -62.0(12) . .
C6 Ni5 Ni6 Pt2 171.8(11) 18_545 .
Ni4 Ni5 Ni6 Pt2 156.3(15) . .
Ni9 Ni5 Ni6 Pt2 118.42(14) 18_545 .
Pt9 Ni5 Ni6 Pt2 118.42(14) 18_545 .
Pt9 Ni5 Ni6 Pt2 2.62(14) . .
Pt1 Ni5 Ni6 Pt2 58.71(8) 18_545 .
Ni4 Ni5 Ni6 Pt2 110.84(13) 18_545 .
C2 Ni5 Ni6 Pt3 -177.3(13) . 2_655
C5 Ni5 Ni6 Pt3 -116.0(12) . 2_655
C6 Ni5 Ni6 Pt3 117.8(11) 18_545 2_655
Ni4 Ni5 Ni6 Pt3 102.3(15) . 2_655
Ni9 Ni5 Ni6 Pt3 64.44(16) 18_545 2_655
Pt9 Ni5 Ni6 Pt3 64.44(16) 18_545 2_655
Pt9 Ni5 Ni6 Pt3 -51.37(19) . 2_655
Pt1 Ni5 Ni6 Pt3 4.73(12) 18_545 2_655
Pt2 Ni5 Ni6 Pt3 -53.98(9) . 2_655
Ni4 Ni5 Ni6 Pt3 56.86(11) 18_545 2_655
C1 Pt2 Ni6 C2 67.3(13) . .
Ni7 Pt2 Ni6 C2 99.5(10) . .
Ni5 Pt2 Ni6 C2 -38.2(10) . .
Pt1 Pt2 Ni6 C2 -95.4(10) 18_545 .
Pt9 Pt2 Ni6 C2 -40.4(10) . .
Ni10 Pt2 Ni6 C2 159.5(10) 2_655 .
Pt10 Pt2 Ni6 C2 159.5(10) 2_655 .
Pt3 Pt2 Ni6 C2 -154.1(10) 2_655 .
Pt8 Pt2 Ni6 C2 -144.3(10) 16_655 .
Pt3 Pt2 Ni6 C2 -68.7(11) . .
C1 Pt2 Ni6 C3 171.0(19) . 18_545
Ni7 Pt2 Ni6 C3 -156.7(17) . 18_545
Ni5 Pt2 Ni6 C3 65.6(17) . 18_545
Pt1 Pt2 Ni6 C3 8.4(17) 18_545 18_545
Pt9 Pt2 Ni6 C3 63.3(17) . 18_545
Ni10 Pt2 Ni6 C3 -96.8(17) 2_655 18_545
Pt10 Pt2 Ni6 C3 -96.8(17) 2_655 18_545
Pt3 Pt2 Ni6 C3 -50.4(17) 2_655 18_545
Pt8 Pt2 Ni6 C3 -40.6(17) 16_655 18_545
Pt3 Pt2 Ni6 C3 35.0(18) . 18_545
C1 Pt2 Ni6 C8 -36.4(15) . .
Ni7 Pt2 Ni6 C8 -4.2(13) . .
Ni5 Pt2 Ni6 C8 -141.9(13) . .
Pt1 Pt2 Ni6 C8 160.9(13) 18_545 .
Pt9 Pt2 Ni6 C8 -144.1(13) . .
Ni10 Pt2 Ni6 C8 55.8(13) 2_655 .
Pt10 Pt2 Ni6 C8 55.8(13) 2_655 .
Pt3 Pt2 Ni6 C8 102.2(13) 2_655 .
Pt8 Pt2 Ni6 C8 111.9(13) 16_655 .
Pt3 Pt2 Ni6 C8 -172.4(13) . .
C1 Pt2 Ni6 Ni5 105.5(9) . .
Ni7 Pt2 Ni6 Ni5 137.7(2) . .
Pt1 Pt2 Ni6 Ni5 -57.20(10) 18_545 .
Pt9 Pt2 Ni6 Ni5 -2.23(12) . .
Ni10 Pt2 Ni6 Ni5 -162.34(11) 2_655 .
Pt10 Pt2 Ni6 Ni5 -162.34(11) 2_655 .
Pt3 Pt2 Ni6 Ni5 -115.92(12) 2_655 .
Pt8 Pt2 Ni6 Ni5 -106.18(12) 16_655 .
Pt3 Pt2 Ni6 Ni5 -30.5(5) . .
C1 Pt2 Ni6 Ni4 168.3(9) . 18_545
Ni7 Pt2 Ni6 Ni4 -159.5(2) . 18_545
Ni5 Pt2 Ni6 Ni4 62.83(14) . 18_545
Pt1 Pt2 Ni6 Ni4 5.63(12) 18_545 18_545
Pt9 Pt2 Ni6 Ni4 60.60(14) . 18_545
Ni10 Pt2 Ni6 Ni4 -99.51(13) 2_655 18_545
Pt10 Pt2 Ni6 Ni4 -99.51(13) 2_655 18_545
Pt3 Pt2 Ni6 Ni4 -53.09(11) 2_655 18_545
Pt8 Pt2 Ni6 Ni4 -43.35(16) 16_655 18_545
Pt3 Pt2 Ni6 Ni4 32.3(6) . 18_545
C1 Pt2 Ni6 Pt3 -138.6(9) . 2_655
Ni7 Pt2 Ni6 Pt3 -106.36(19) . 2_655
Ni5 Pt2 Ni6 Pt3 115.92(12) . 2_655
Pt1 Pt2 Ni6 Pt3 58.72(6) 18_545 2_655
Pt9 Pt2 Ni6 Pt3 113.69(8) . 2_655
Ni10 Pt2 Ni6 Pt3 -46.42(8) 2_655 2_655
Pt10 Pt2 Ni6 Pt3 -46.42(8) 2_655 2_655
Pt8 Pt2 Ni6 Pt3 9.74(11) 16_655 2_655
Pt3 Pt2 Ni6 Pt3 85.4(5) . 2_655
C1 Pt2 Ni7 C9 39(3) . .
Ni6 Pt2 Ni7 C9 -4(3) . .
Ni5 Pt2 Ni7 C9 84(3) . .
Pt1 Pt2 Ni7 C9 -159(3) 18_545 .
Pt9 Pt2 Ni7 C9 137(3) . .
Ni10 Pt2 Ni7 C9 -79(3) 2_655 .
Pt10 Pt2 Ni7 C9 -79(3) 2_655 .
Pt3 Pt2 Ni7 C9 -80(3) 2_655 .
Pt8 Pt2 Ni7 C9 -132(3) 16_655 .
Pt3 Pt2 Ni7 C9 173(3) . .
Ni6 Pt2 Ni7 C1 -43.6(12) . .
Ni5 Pt2 Ni7 C1 44.5(12) . .
Pt1 Pt2 Ni7 C1 161.6(11) 18_545 .
Pt9 Pt2 Ni7 C1 98.2(11) . .
Ni10 Pt2 Ni7 C1 -118.2(12) 2_655 .
Pt10 Pt2 Ni7 C1 -118.2(12) 2_655 .
Pt3 Pt2 Ni7 C1 -118.8(11) 2_655 .
Pt8 Pt2 Ni7 C1 -171.2(11) 16_655 .
Pt3 Pt2 Ni7 C1 134.0(12) . .
C1 Pt2 Ni7 C4 -104.7(15) . .
Ni6 Pt2 Ni7 C4 -148.3(10) . .
Ni5 Pt2 Ni7 C4 -60.2(10) . .
Pt1 Pt2 Ni7 C4 56.9(10) 18_545 .
Pt9 Pt2 Ni7 C4 -6.5(10) . .
Ni10 Pt2 Ni7 C4 137.1(10) 2_655 .
Pt10 Pt2 Ni7 C4 137.1(10) 2_655 .
Pt3 Pt2 Ni7 C4 136.5(10) 2_655 .
Pt8 Pt2 Ni7 C4 84.1(10) 16_655 .
Pt3 Pt2 Ni7 C4 29.3(10) . .
C1 Pt2 Ni7 Pt3 -134.0(12) . .
Ni6 Pt2 Ni7 Pt3 -177.60(13) . .
Ni5 Pt2 Ni7 Pt3 -89.5(2) . .
Pt1 Pt2 Ni7 Pt3 27.6(3) 18_545 .
Pt9 Pt2 Ni7 Pt3 -35.75(12) . .
Ni10 Pt2 Ni7 Pt3 107.85(13) 2_655 .
Pt10 Pt2 Ni7 Pt3 107.85(13) 2_655 .
Pt3 Pt2 Ni7 Pt3 107.23(11) 2_655 .
Pt8 Pt2 Ni7 Pt3 54.86(9) 16_655 .
C1 Pt2 Ni7 Pt10 168.5(12) . .
Ni6 Pt2 Ni7 Pt10 124.84(16) . .
Ni5 Pt2 Ni7 Pt10 -147.05(18) . .
Pt1 Pt2 Ni7 Pt10 -30.0(3) 18_545 .
Pt9 Pt2 Ni7 Pt10 -93.31(14) . .
Ni10 Pt2 Ni7 Pt10 50.29(13) 2_655 .
Pt10 Pt2 Ni7 Pt10 50.29(13) 2_655 .
Pt3 Pt2 Ni7 Pt10 49.67(19) 2_655 .
Pt8 Pt2 Ni7 Pt10 -2.70(13) 16_655 .
Pt3 Pt2 Ni7 Pt10 -57.56(11) . .
C1 Pt2 Ni7 Ni10 118.2(12) . 2_655
Ni6 Pt2 Ni7 Ni10 74.54(19) . 2_655
Ni5 Pt2 Ni7 Ni10 162.7(2) . 2_655
Pt1 Pt2 Ni7 Ni10 -80.3(2) 18_545 2_655
Pt9 Pt2 Ni7 Ni10 -143.60(8) . 2_655
Pt10 Pt2 Ni7 Ni10 0.0 2_655 2_655
Pt3 Pt2 Ni7 Ni10 -0.62(15) 2_655 2_655
Pt8 Pt2 Ni7 Ni10 -52.99(8) 16_655 2_655
Pt3 Pt2 Ni7 Ni10 -107.85(13) . 2_655
C1 Pt2 Ni7 Pt10 118.2(12) . 2_655
Ni6 Pt2 Ni7 Pt10 74.54(19) . 2_655
Ni5 Pt2 Ni7 Pt10 162.7(2) . 2_655
Pt1 Pt2 Ni7 Pt10 -80.3(2) 18_545 2_655
Pt9 Pt2 Ni7 Pt10 -143.60(8) . 2_655
Ni10 Pt2 Ni7 Pt10 0.0 2_655 2_655
Pt3 Pt2 Ni7 Pt10 -0.62(15) 2_655 2_655
Pt8 Pt2 Ni7 Pt10 -52.99(8) 16_655 2_655
Pt3 Pt2 Ni7 Pt10 -107.85(13) . 2_655
C4 Pt3 Ni7 C9 -34(4) . .
Ni4 Pt3 Ni7 C9 -83(4) 17 .
Ni6 Pt3 Ni7 C9 6(4) 3_665 .
Pt1 Pt3 Ni7 C9 160(4) 17 .
Pt9 Pt3 Ni7 C9 -137(4) . .
Pt10 Pt3 Ni7 C9 80(4) . .
Pt2 Pt3 Ni7 C9 81(4) 3_665 .
Pt8 Pt3 Ni7 C9 133(4) 16_655 .
Pt2 Pt3 Ni7 C9 -172(4) . .
C4 Pt3 Ni7 C1 104.2(17) . .
Ni4 Pt3 Ni7 C1 55.1(9) 17 .
Ni6 Pt3 Ni7 C1 143.9(8) 3_665 .
Pt1 Pt3 Ni7 C1 -61.6(9) 17 .
Pt9 Pt3 Ni7 C1 1.5(9) . .
Pt10 Pt3 Ni7 C1 -142.1(9) . .
Pt2 Pt3 Ni7 C1 -141.2(8) 3_665 .
Pt8 Pt3 Ni7 C1 -89.0(8) 16_655 .
Pt2 Pt3 Ni7 C1 -34.1(8) . .
Ni4 Pt3 Ni7 C4 -49.1(16) 17 .
Ni6 Pt3 Ni7 C4 39.7(16) 3_665 .
Pt1 Pt3 Ni7 C4 -165.8(15) 17 .
Pt9 Pt3 Ni7 C4 -102.7(15) . .
Pt10 Pt3 Ni7 C4 113.7(15) . .
Pt2 Pt3 Ni7 C4 114.6(15) 3_665 .
Pt8 Pt3 Ni7 C4 166.8(15) 16_655 .
Pt2 Pt3 Ni7 C4 -138.3(15) . .
C4 Pt3 Ni7 Pt2 138.3(15) . .
Ni4 Pt3 Ni7 Pt2 89.2(2) 17 .
Ni6 Pt3 Ni7 Pt2 178.05(12) 3_665 .
Pt1 Pt3 Ni7 Pt2 -27.5(3) 17 .
Pt9 Pt3 Ni7 Pt2 35.62(12) . .
Pt10 Pt3 Ni7 Pt2 -107.99(13) . .
Pt2 Pt3 Ni7 Pt2 -107.02(12) 3_665 .
Pt8 Pt3 Ni7 Pt2 -54.86(9) 16_655 .
C4 Pt3 Ni7 Pt10 -113.7(15) . .
Ni4 Pt3 Ni7 Pt10 -162.8(2) 17 .
Ni6 Pt3 Ni7 Pt10 -73.96(18) 3_665 .
Pt1 Pt3 Ni7 Pt10 80.5(2) 17 .
Pt9 Pt3 Ni7 Pt10 143.60(8) . .
Pt2 Pt3 Ni7 Pt10 0.96(15) 3_665 .
Pt8 Pt3 Ni7 Pt10 53.12(8) 16_655 .
Pt2 Pt3 Ni7 Pt10 107.99(13) . .
C4 Pt3 Ni7 Ni10 -163.9(15) . 2_655
Ni4 Pt3 Ni7 Ni10 146.97(18) 17 2_655
Ni6 Pt3 Ni7 Ni10 -124.21(16) 3_665 2_655
Pt1 Pt3 Ni7 Ni10 30.3(3) 17 2_655
Pt9 Pt3 Ni7 Ni10 93.35(15) . 2_655
Pt10 Pt3 Ni7 Ni10 -50.25(13) . 2_655
Pt2 Pt3 Ni7 Ni10 -49.29(19) 3_665 2_655
Pt8 Pt3 Ni7 Ni10 2.87(13) 16_655 2_655
Pt2 Pt3 Ni7 Ni10 57.74(11) . 2_655
C4 Pt3 Ni7 Pt10 -163.9(15) . 2_655
Ni4 Pt3 Ni7 Pt10 146.97(18) 17 2_655
Ni6 Pt3 Ni7 Pt10 -124.21(16) 3_665 2_655
Pt1 Pt3 Ni7 Pt10 30.3(3) 17 2_655
Pt9 Pt3 Ni7 Pt10 93.35(15) . 2_655
Pt10 Pt3 Ni7 Pt10 -50.25(13) . 2_655
Pt2 Pt3 Ni7 Pt10 -49.29(19) 3_665 2_655
Pt8 Pt3 Ni7 Pt10 2.87(13) 16_655 2_655
Pt2 Pt3 Ni7 Pt10 57.74(11) . 2_655
C10 Pt10 Ni7 C9 -39(2) . .
C7 Pt10 Ni7 C9 69(3) . .
Pt8 Pt10 Ni7 C9 154.7(19) 16_655 .
Pt10 Pt10 Ni7 C9 103.0(19) 3_665 .
Pt10 Pt10 Ni7 C9 98.0(19) 2_655 .
Pt3 Pt10 Ni7 C9 -147.1(19) . .
Pt2 Pt10 Ni7 C9 -148.0(19) 3_665 .
Ni7 Pt10 Ni7 C9 -156(2) 3_665 .
C10 Pt10 Ni7 C1 -176(2) . .
C7 Pt10 Ni7 C1 -69(2) . .
Pt8 Pt10 Ni7 C1 17.1(14) 16_655 .
Pt10 Pt10 Ni7 C1 -34.6(14) 3_665 .
Pt10 Pt10 Ni7 C1 -39.6(14) 2_655 .
Pt3 Pt10 Ni7 C1 75.3(14) . .
Pt2 Pt10 Ni7 C1 74.4(14) 3_665 .
Ni7 Pt10 Ni7 C1 66.5(17) 3_665 .
C10 Pt10 Ni7 C4 67.0(17) . .
C7 Pt10 Ni7 C4 175(2) . .
Pt8 Pt10 Ni7 C4 -99.5(10) 16_655 .
Pt10 Pt10 Ni7 C4 -151.1(10) 3_665 .
Pt10 Pt10 Ni7 C4 -156.1(10) 2_655 .
Pt3 Pt10 Ni7 C4 -41.2(10) . .
Pt2 Pt10 Ni7 C4 -42.2(10) 3_665 .
Ni7 Pt10 Ni7 C4 -50.1(14) 3_665 .
C10 Pt10 Ni7 Pt2 169.3(14) . .
C7 Pt10 Ni7 Pt2 -82.7(17) . .
Pt8 Pt10 Ni7 Pt2 2.86(14) 16_655 .
Pt10 Pt10 Ni7 Pt2 -48.76(19) 3_665 .
Pt10 Pt10 Ni7 Pt2 -53.76(11) 2_655 .
Pt3 Pt10 Ni7 Pt2 61.09(13) . .
Pt2 Pt10 Ni7 Pt2 60.17(18) 3_665 .
Ni7 Pt10 Ni7 Pt2 52.3(10) 3_665 .
C10 Pt10 Ni7 Pt3 108.2(14) . .
C7 Pt10 Ni7 Pt3 -143.8(17) . .
Pt8 Pt10 Ni7 Pt3 -58.23(9) 16_655 .
Pt10 Pt10 Ni7 Pt3 -109.86(10) 3_665 .
Pt10 Pt10 Ni7 Pt3 -114.86(12) 2_655 .
Pt2 Pt10 Ni7 Pt3 -0.92(14) 3_665 .
Ni7 Pt10 Ni7 Pt3 -8.8(10) 3_665 .
C10 Pt10 Ni7 Ni10 -136.9(14) . 2_655
C7 Pt10 Ni7 Ni10 -28.9(17) . 2_655
Pt8 Pt10 Ni7 Ni10 56.63(9) 16_655 2_655
Pt10 Pt10 Ni7 Ni10 5.00(14) 3_665 2_655
Pt10 Pt10 Ni7 Ni10 0.0 2_655 2_655
Pt3 Pt10 Ni7 Ni10 114.86(12) . 2_655
Pt2 Pt10 Ni7 Ni10 113.93(10) 3_665 2_655
Ni7 Pt10 Ni7 Ni10 106.0(9) 3_665 2_655
C10 Pt10 Ni7 Pt10 -136.9(14) . 2_655
C7 Pt10 Ni7 Pt10 -28.9(17) . 2_655
Pt8 Pt10 Ni7 Pt10 56.63(9) 16_655 2_655
Pt10 Pt10 Ni7 Pt10 5.00(14) 3_665 2_655
Pt3 Pt10 Ni7 Pt10 114.86(12) . 2_655
Pt2 Pt10 Ni7 Pt10 113.93(10) 3_665 2_655
Ni7 Pt10 Ni7 Pt10 106.0(9) 3_665 2_655
Ni7 Pt2 C1 O1 178(6) . .
Ni6 Pt2 C1 O1 -33(5) . .
Ni5 Pt2 C1 O1 21(5) . .
Pt1 Pt2 C1 O1 34(7) 18_545 .
Pt9 Pt2 C1 O1 81(5) . .
Ni10 Pt2 C1 O1 -131(5) 2_655 .
Pt10 Pt2 C1 O1 -131(5) 2_655 .
Pt3 Pt2 C1 O1 -81(5) 2_655 .
Pt8 Pt2 C1 O1 -169(4) 16_655 .
Pt3 Pt2 C1 O1 140(5) . .
Ni6 Pt2 C1 Ni7 149.6(7) . .
Ni5 Pt2 C1 Ni7 -156.8(6) . .
Pt1 Pt2 C1 Ni7 -144.0(15) 18_545 .
Pt9 Pt2 C1 Ni7 -96.9(8) . .
Ni10 Pt2 C1 Ni7 51.7(8) 2_655 .
Pt10 Pt2 C1 Ni7 51.7(8) 2_655 .
Pt3 Pt2 C1 Ni7 101.5(7) 2_655 .
Pt8 Pt2 C1 Ni7 13.2(17) 16_655 .
Pt3 Pt2 C1 Ni7 -37.3(8) . .
C9 Ni7 C1 O1 24(4) . .
C4 Ni7 C1 O1 -88(4) . .
Pt2 Ni7 C1 O1 -178(4) . .
Pt3 Ni7 C1 O1 -135(3) . .
Pt10 Ni7 C1 O1 163(3) . .
Ni10 Ni7 C1 O1 130(4) 2_655 .
Pt10 Ni7 C1 O1 130(4) 2_655 .
C9 Ni7 C1 Pt2 -158.1(19) . .
C4 Ni7 C1 Pt2 90.2(12) . .
Pt3 Ni7 C1 Pt2 42.7(9) . .
Pt10 Ni7 C1 Pt2 -18.8(18) . .
Ni10 Ni7 C1 Pt2 -51.4(8) 2_655 .
Pt10 Ni7 C1 Pt2 -51.4(8) 2_655 .
C5 Ni5 C2 O2 40(5) . .
C6 Ni5 C2 O2 -50(5) 18_545 .
Ni4 Ni5 C2 O2 -11(5) . .
Ni6 Ni5 C2 O2 178(5) . .
Ni9 Ni5 C2 O2 -92(4) 18_545 .
Pt9 Ni5 C2 O2 -92(4) 18_545 .
Pt9 Ni5 C2 O2 76(5) . .
Pt1 Ni5 C2 O2 -179(3) 18_545 .
Pt2 Ni5 C2 O2 129(4) . .
Ni4 Ni5 C2 O2 -141(4) 18_545 .
C5 Ni5 C2 Ni6 -137.5(12) . .
C6 Ni5 C2 Ni6 132.1(12) 18_545 .
Ni4 Ni5 C2 Ni6 171.4(3) . .
Ni9 Ni5 C2 Ni6 90.7(12) 18_545 .
Pt9 Ni5 C2 Ni6 90.7(12) 18_545 .
Pt9 Ni5 C2 Ni6 -101.1(11) . .
Pt1 Ni5 C2 Ni6 3(2) 18_545 .
Pt2 Ni5 C2 Ni6 -48.1(9) . .
Ni4 Ni5 C2 Ni6 41.6(9) 18_545 .
C3 Ni6 C2 O2 82(4) 18_545 .
C8 Ni6 C2 O2 -25(4) . .
Ni5 Ni6 C2 O2 -178(5) . .
Ni4 Ni6 C2 O2 131(4) 18_545 .
Pt2 Ni6 C2 O2 -129(4) . .
Pt3 Ni6 C2 O2 -173(3) 2_655 .
C3 Ni6 C2 Ni5 -100.3(12) 18_545 .
C8 Ni6 C2 Ni5 153.0(12) . .
Ni4 Ni6 C2 Ni5 -50.9(10) 18_545 .
Pt2 Ni6 C2 Ni5 48.3(9) . .
Pt3 Ni6 C2 Ni5 5(2) 2_655 .
C6 Ni4 C3 O3 42(5) 18_545 .
C5 Ni4 C3 O3 -50(5) . .
Ni5 Ni4 C3 O3 -13(6) . .
Ni6 Ni4 C3 O3 177(6) 17 .
Pt9 Ni4 C3 O3 -92(5) . .
Pt9 Ni4 C3 O3 74(6) 18_545 .
Ni9 Ni4 C3 O3 74(6) 18_545 .
Pt1 Ni4 C3 O3 -178(4) . .
Pt3 Ni4 C3 O3 129(5) 18_545 .
Ni5 Ni4 C3 O3 -141(5) 17 .
C6 Ni4 C3 Ni6 -134.7(13) 18_545 17
C5 Ni4 C3 Ni6 133.4(10) . 17
Ni5 Ni4 C3 Ni6 170.3(3) . 17
Pt9 Ni4 C3 Ni6 91.3(10) . 17
Pt9 Ni4 C3 Ni6 -102.4(11) 18_545 17
Ni9 Ni4 C3 Ni6 -102.4(11) 18_545 17
Pt1 Ni4 C3 Ni6 5.7(18) . 17
Pt3 Ni4 C3 Ni6 -47.5(8) 18_545 17
Ni5 Ni4 C3 Ni6 42.2(7) 17 17
Ni7 Pt3 C4 O4 -177(11) . .
Ni4 Pt3 C4 O4 -23(10) 17 .
Ni6 Pt3 C4 O4 30(10) 3_665 .
Pt1 Pt3 C4 O4 -25(13) 17 .
Pt9 Pt3 C4 O4 -83(10) . .
Pt10 Pt3 C4 O4 129(10) . .
Pt2 Pt3 C4 O4 77(10) 3_665 .
Pt8 Pt3 C4 O4 162(9) 16_655 .
Pt2 Pt3 C4 O4 -143(10) . .
Ni4 Pt3 C4 Ni7 154.5(7) 17 .
Ni6 Pt3 C4 Ni7 -152.2(10) 3_665 .
Pt1 Pt3 C4 Ni7 153(2) 17 .
Pt9 Pt3 C4 Ni7 94.6(11) . .
Pt10 Pt3 C4 Ni7 -54.1(9) . .
Pt2 Pt3 C4 Ni7 -105.2(8) 3_665 .
Pt8 Pt3 C4 Ni7 -20(2) 16_655 .
Pt2 Pt3 C4 Ni7 34.2(11) . .
C9 Ni7 C4 O4 -19(4) . .
C1 Ni7 C4 O4 89(4) . .
Pt2 Ni7 C4 O4 140(4) . .
Pt3 Ni7 C4 O4 179(5) . .
Pt10 Ni7 C4 O4 -127(4) . .
Ni10 Ni7 C4 O4 -157(3) 2_655 .
Pt10 Ni7 C4 O4 -157(3) 2_655 .
C9 Ni7 C4 Pt3 162(2) . .
C1 Ni7 C4 Pt3 -89.8(12) . .
Pt2 Ni7 C4 Pt3 -38.7(12) . .
Pt10 Ni7 C4 Pt3 54.4(10) . .
Ni10 Ni7 C4 Pt3 24(2) 2_655 .
Pt10 Ni7 C4 Pt3 24(2) 2_655 .
C2 Ni5 C5 O5 4(4) . .
C6 Ni5 C5 O5 99(4) 18_545 .
Ni4 Ni5 C5 O5 135(4) . .
Ni6 Ni5 C5 O5 -39(5) . .
Ni9 Ni5 C5 O5 140(4) 18_545 .
Pt9 Ni5 C5 O5 140(4) 18_545 .
Pt9 Ni5 C5 O5 -145(5) . .
Pt1 Ni5 C5 O5 -148(4) 18_545 .
Pt2 Ni5 C5 O5 -91(4) . .
Ni4 Ni5 C5 O5 -170(4) 18_545 .
C2 Ni5 C5 Pt9 148.5(13) . .
C6 Ni5 C5 Pt9 -115.8(12) 18_545 .
Ni4 Ni5 C5 Pt9 -79.8(8) . .
Ni6 Ni5 C5 Pt9 105.4(9) . .
Ni9 Ni5 C5 Pt9 -75.1(10) 18_545 .
Pt9 Ni5 C5 Pt9 -75.1(10) 18_545 .
Pt1 Ni5 C5 Pt9 -3.4(12) 18_545 .
Pt2 Ni5 C5 Pt9 53.8(7) . .
Ni4 Ni5 C5 Pt9 -25(8) 18_545 .
C2 Ni5 C5 Ni4 -131.7(13) . .
C6 Ni5 C5 Ni4 -36.0(11) 18_545 .
Ni6 Ni5 C5 Ni4 -174.8(3) . .
Ni9 Ni5 C5 Ni4 4.7(11) 18_545 .
Pt9 Ni5 C5 Ni4 4.7(11) 18_545 .
Pt9 Ni5 C5 Ni4 79.8(8) . .
Pt1 Ni5 C5 Ni4 76.3(9) 18_545 .
Pt2 Ni5 C5 Ni4 133.5(6) . .
Ni4 Ni5 C5 Ni4 54(7) 18_545 .
C6 Pt9 C5 O5 -29(3) . .
Ni5 Pt9 C5 O5 -83(3) 17 .
Ni4 Pt9 C5 O5 -132(3) . .
Ni4 Pt9 C5 O5 -34(4) 17 .
Ni5 Pt9 C5 O5 151(4) . .
Pt2 Pt9 C5 O5 98(3) . .
Pt1 Pt9 C5 O5 -144(3) . .
Pt3 Pt9 C5 O5 53(3) . .
Pt1 Pt9 C5 O5 154(3) 18_545 .
Pt1 Pt9 C5 O5 167.7(13) 17 .
C6 Pt9 C5 Ni5 179.5(13) . .
Ni5 Pt9 C5 Ni5 125.8(7) 17 .
Ni4 Pt9 C5 Ni5 77.1(9) . .
Ni4 Pt9 C5 Ni5 174.6(2) 17 .
Pt2 Pt9 C5 Ni5 -52.7(8) . .
Pt1 Pt9 C5 Ni5 65.1(10) . .
Pt3 Pt9 C5 Ni5 -97.8(9) . .
Pt1 Pt9 C5 Ni5 3.0(10) 18_545 .
Pt1 Pt9 C5 Ni5 17(3) 17 .
C6 Pt9 C5 Ni4 102.4(12) . .
Ni5 Pt9 C5 Ni4 48.7(7) 17 .
Ni4 Pt9 C5 Ni4 97.5(10) 17 .
Ni5 Pt9 C5 Ni4 -77.1(9) . .
Pt2 Pt9 C5 Ni4 -129.8(7) . .
Pt1 Pt9 C5 Ni4 -12.0(9) . .
Pt3 Pt9 C5 Ni4 -174.88(15) . .
Pt1 Pt9 C5 Ni4 -74.1(7) 18_545 .
Pt1 Pt9 C5 Ni4 -60(3) 17 .
C6 Ni4 C5 O5 -101(3) 18_545 .
C3 Ni4 C5 O5 -3(3) . .
Ni5 Ni4 C5 O5 -143(3) . .
Ni6 Ni4 C5 O5 42(3) 17 .
Pt9 Ni4 C5 O5 131(3) . .
Pt9 Ni4 C5 O5 -147(3) 18_545 .
Ni9 Ni4 C5 O5 -147(3) 18_545 .
Pt1 Ni4 C5 O5 143(3) . .
Pt3 Ni4 C5 O5 -177(2) 18_545 .
Ni5 Ni4 C5 O5 88(3) 17 .
C6 Ni4 C5 Ni5 41.6(12) 18_545 .
C3 Ni4 C5 Ni5 140.5(10) . .
Ni6 Ni4 C5 Ni5 -175.2(3) 17 .
Pt9 Ni4 C5 Ni5 -86.2(10) . .
Pt9 Ni4 C5 Ni5 -4.3(10) 18_545 .
Ni9 Ni4 C5 Ni5 -4.3(10) 18_545 .
Pt1 Ni4 C5 Ni5 -73.7(9) . .
Pt3 Ni4 C5 Ni5 -34(5) 18_545 .
Ni5 Ni4 C5 Ni5 -128.8(7) 17 .
C6 Ni4 C5 Pt9 127.8(11) 18_545 .
C3 Ni4 C5 Pt9 -133.2(10) . .
Ni5 Ni4 C5 Pt9 86.2(10) . .
Ni6 Ni4 C5 Pt9 -88.9(9) 17 .
Pt9 Ni4 C5 Pt9 81.9(7) 18_545 .
Ni9 Ni4 C5 Pt9 81.9(7) 18_545 .
Pt1 Ni4 C5 Pt9 12.5(9) . .
Pt3 Ni4 C5 Pt9 52(5) 18_545 .
Ni5 Ni4 C5 Pt9 -42.6(6) 17 .
C5 Pt9 C6 O6 28(4) . .
Ni5 Pt9 C6 O6 128(4) 17 .
Ni4 Pt9 C6 O6 79(4) . .
Ni4 Pt9 C6 O6 -157(5) 17 .
Ni5 Pt9 C6 O6 29(5) . .
Pt2 Pt9 C6 O6 -57(4) . .
Pt1 Pt9 C6 O6 140(4) . .
Pt3 Pt9 C6 O6 -102(4) . .
Pt1 Pt9 C6 O6 -164.2(18) 18_545 .
Pt1 Pt9 C6 O6 -157(4) 17 .
C5 Pt9 C6 Ni4 -175.5(13) . 17
Ni5 Pt9 C6 Ni4 -75.4(11) 17 17
Ni4 Pt9 C6 Ni4 -124.5(9) . 17
Ni5 Pt9 C6 Ni4 -174.9(3) . 17
Pt2 Pt9 C6 Ni4 99.6(12) . 17
Pt1 Pt9 C6 Ni4 -63.1(13) . 17
Pt3 Pt9 C6 Ni4 54.1(9) . 17
Pt1 Pt9 C6 Ni4 -8(5) 18_545 17
Pt1 Pt9 C6 Ni4 -0.7(13) 17 17
C5 Pt9 C6 Ni5 -100.0(11) . 17
Ni4 Pt9 C6 Ni5 -49.1(9) . 17
Ni4 Pt9 C6 Ni5 75.4(11) 17 17
Ni5 Pt9 C6 Ni5 -99.5(13) . 17
Pt2 Pt9 C6 Ni5 175.04(16) . 17
Pt1 Pt9 C6 Ni5 12.4(11) . 17
Pt3 Pt9 C6 Ni5 129.6(8) . 17
Pt1 Pt9 C6 Ni5 68(4) 18_545 17
Pt1 Pt9 C6 Ni5 74.8(8) 17 17
C10 Pt10 C7 O7 -1.6(16) . .
Pt8 Pt10 C7 O7 179.999(16) 16_655 .
Pt10 Pt10 C7 O7 132.1(14) 3_665 .
Pt10 Pt10 C7 O7 -132.1(14) 2_655 .
Ni7 Pt10 C7 O7 -92.84(17) . .
Pt3 Pt10 C7 O7 -135.8(12) . .
Pt2 Pt10 C7 O7 134.9(11) 3_665 .
Ni7 Pt10 C7 O7 93.42(16) 3_665 .
C10 Pt10 C7 Ni10 -134(2) . 3_665
Pt8 Pt10 C7 Ni10 47.9(14) 16_655 3_665
Pt10 Pt10 C7 Ni10 0.000(6) 3_665 3_665
Pt10 Pt10 C7 Ni10 96(3) 2_655 3_665
Ni7 Pt10 C7 Ni10 135.1(13) . 3_665
Pt3 Pt10 C7 Ni10 92.1(2) . 3_665
Pt2 Pt10 C7 Ni10 3(3) 3_665 3_665
Ni7 Pt10 C7 Ni10 -38.7(15) 3_665 3_665
C10 Pt10 C7 Pt10 -134(2) . 3_665
Pt8 Pt10 C7 Pt10 47.9(14) 16_655 3_665
Pt10 Pt10 C7 Pt10 96(3) 2_655 3_665
Ni7 Pt10 C7 Pt10 135.1(13) . 3_665
Pt3 Pt10 C7 Pt10 92.1(2) . 3_665
Pt2 Pt10 C7 Pt10 3(3) 3_665 3_665
Ni7 Pt10 C7 Pt10 -38.7(15) 3_665 3_665
C10 Pt10 C7 Pt10 131(2) . 2_655
Pt8 Pt10 C7 Pt10 -47.9(14) 16_655 2_655
Pt10 Pt10 C7 Pt10 -96(3) 3_665 2_655
Ni7 Pt10 C7 Pt10 39.2(15) . 2_655
Pt3 Pt10 C7 Pt10 -4(3) . 2_655
Pt2 Pt10 C7 Pt10 -93.0(3) 3_665 2_655
Ni7 Pt10 C7 Pt10 -134.5(13) 3_665 2_655
C10 Pt10 C7 Ni10 131(2) . 2_655
Pt8 Pt10 C7 Ni10 -47.9(14) 16_655 2_655
Pt10 Pt10 C7 Ni10 -96(3) 3_665 2_655
Pt10 Pt10 C7 Ni10 0.000(9) 2_655 2_655
Ni7 Pt10 C7 Ni10 39.2(15) . 2_655
Pt3 Pt10 C7 Ni10 -4(3) . 2_655
Pt2 Pt10 C7 Ni10 -93.0(3) 3_665 2_655
Ni7 Pt10 C7 Ni10 -134.5(13) 3_665 2_655
C2 Ni6 C8 O8 64(26) . .
C3 Ni6 C8 O8 -34(26) 18_545 .
Ni5 Ni6 C8 O8 98(26) . .
Ni4 Ni6 C8 O8 -69(27) 18_545 .
Pt2 Ni6 C8 O8 161(26) . .
Pt3 Ni6 C8 O8 -134(26) 2_655 .
C1 Ni7 C9 O9 -65(54) . .
C4 Ni7 C9 O9 49(54) . .
Pt2 Ni7 C9 O9 -94(54) . .
Pt3 Ni7 C9 O9 74(55) . .
Pt10 Ni7 C9 O9 140(53) . .
Ni10 Ni7 C9 O9 -159(54) 2_655 .
Pt10 Ni7 C9 O9 -159(54) 2_655 .
C7 Pt10 C10 O10 30(69) . .
Pt8 Pt10 C10 O10 -156(63) 16_655 .
Pt10 Pt10 C10 O10 -11(70) 3_665 .
Pt10 Pt10 C10 O10 72(69) 2_655 .
Ni7 Pt10 C10 O10 124(68) . .
Pt3 Pt10 C10 O10 178(100) . .
Pt2 Pt10 C10 O10 -118(68) 3_665 .
Ni7 Pt10 C10 O10 -64(69) 3_665 .
C112 N1 C100 C101 -59(4) . .
C104 N1 C100 C101 53(4) . .
C108 N1 C100 C101 171(3) . .
N1 C100 C101 C102 -174(3) . .
C100 C101 C102 C103 77(4) . .
C112 N1 C104 C105 175(3) . .
C100 N1 C104 C105 57(4) . .
C108 N1 C104 C105 -60(4) . .
N1 C104 C105 C106 149(3) . .
C104 C105 C106 C107 174(3) . .
C112 N1 C108 C109 49(4) . .
C104 N1 C108 C109 -64(4) . .
C100 N1 C108 C109 175(3) . .
N1 C108 C109 C110 176(3) . .
C108 C109 C110 C111 -179(3) . .
C104 N1 C112 C113 177(3) . .
C100 N1 C112 C113 -63(4) . .
C108 N1 C112 C113 59(4) . .
N1 C112 C113 C114 -176(3) . .
C112 C113 C114 C115 -170(3) . .
